data_7711437
loop_
_publ_author_name
'Zou, Ying'
'Lv, Wei'
'Xue, Zhe'
'Pan, Jie'
'Li, Xiao-Yu'
'Wang, Guo-Ming'

_publ_section_title
;
 The pentagram-typed Ln15 (Ln=Dy, Tb, Eu, Sm, Ho) clusters with different
 anion templates: magnetic and luminescent properties
;
_journal_name_full 'Dalton Transactions'
_journal_paper_doi 10.1039/D2DT02712G
_journal_year 2022
_chemical_formula_moiety 'C60 H160 Cl N10 O80 Tb15, 4(N O3), 10(Cl)'
_chemical_formula_sum 'C60 H160 Cl11 N14 O92 Tb15'
_chemical_formula_weight 5323.76
_space_group_crystal_system monoclinic
_space_group_IT_number 13
_space_group_name_Hall '-P 2yc'
_space_group_name_H-M_alt 'P 1 2/c 1'
_atom_sites_solution_hydrogens mixed
_audit_creation_date 2022-01-12
_audit_creation_method
;
Olex2 1.2
(compiled 2018.05.29 svn.r3508 for OlexSys, GUI svn.r5506)
;
_audit_update_record
;
2022-01-13 deposited with the CCDC.	2022-10-05 downloaded from the CCDC.
;
_cell_angle_alpha 90
_cell_angle_beta 91.4480(10)
_cell_angle_gamma 90
_cell_formula_units_Z 2
_cell_length_a 13.4425(2)
_cell_length_b 21.4389(4)
_cell_length_c 29.9936(4)
_cell_measurement_reflns_used 47838
_cell_measurement_temperature 100.00(10)
_cell_measurement_theta_max 31.0850
_cell_measurement_theta_min 2.0680
_cell_volume 8641.2(2)
_computing_cell_refinement 'CrysAlisPro 1.171.41.110a (Rigaku OD, 2021)'
_computing_data_collection 'CrysAlisPro 1.171.41.110a (Rigaku OD, 2021)'
_computing_data_reduction 'CrysAlisPro 1.171.41.110a (Rigaku OD, 2021)'
_computing_molecular_graphics 'Olex2 (Dolomanov et al., 2009)'
_computing_publication_material 'Olex2 (Dolomanov et al., 2009)'
_computing_structure_refinement 'ShelXL (Sheldrick, 2015)'
_diffrn_ambient_environment N~2~
_diffrn_ambient_temperature 100.00(10)
_diffrn_detector 'Hybrid Pixel Array Detector'
_diffrn_detector_area_resol_mean 10.0000
_diffrn_detector_type HyPix
_diffrn_measured_fraction_theta_full 0.999
_diffrn_measured_fraction_theta_max 0.809
_diffrn_measurement_details
;
List of Runs (angles in degrees, time in seconds):

  # Type    Start    End  Width  t~exp~   \w     \q     \k     \f   Frames
#--------------------------------------------------------------------------
  1  \w    -18.00  37.00   0.50    0.70    --    3.36 -99.00 -60.00  110
  2  \w     12.00  37.00   0.50    0.70    --    3.36 -99.00   0.00   50
  3  \w    -18.00  36.00   0.50    0.70    --    3.36 -99.00  30.00  108
  4  \w    -47.00 -17.00   0.50    0.70    --    3.36 -38.00-180.00   60
  5  \w     27.00  76.00   0.50    0.70    --    3.36  38.00-150.00   98
  6  \w    -18.00  27.00   0.50    0.70    --   -6.72 -99.00-180.00   90
  7  \w    -26.00  -1.00   0.50    0.70    --   -6.72  93.00 171.00   50
  8  \w    -17.00  14.00   0.50    0.70    --   -6.72 -99.00   0.00   62
  9  \w    -23.00   3.00   0.50    0.70    --   -6.72 -93.00  60.00   52
;
_diffrn_measurement_device 'four-circle diffractometer'
_diffrn_measurement_device_type 'XtaLAB Synergy R, DW system, HyPix'
_diffrn_measurement_method '\w scans'
_diffrn_orient_matrix_type 'CrysAlisPro convention (1999,Acta A55,543-557)'
_diffrn_orient_matrix_UB_11 0.0482022000
_diffrn_orient_matrix_UB_12 -0.0134165000
_diffrn_orient_matrix_UB_13 -0.0002997000
_diffrn_orient_matrix_UB_21 0.0203292000
_diffrn_orient_matrix_UB_22 0.0275004000
_diffrn_orient_matrix_UB_23 0.0097148000
_diffrn_orient_matrix_UB_31 -0.0070112000
_diffrn_orient_matrix_UB_32 -0.0125725000
_diffrn_orient_matrix_UB_33 0.0215705000
_diffrn_radiation_monochromator mirror
_diffrn_radiation_probe x-ray
_diffrn_radiation_type MoK\a
_diffrn_radiation_wavelength 0.71073
_diffrn_reflns_av_R_equivalents 0.0477
_diffrn_reflns_av_unetI/netI 0.0395
_diffrn_reflns_Laue_measured_fraction_full 0.999
_diffrn_reflns_Laue_measured_fraction_max 0.809
_diffrn_reflns_limit_h_max 18
_diffrn_reflns_limit_h_min -17
_diffrn_reflns_limit_k_max 25
_diffrn_reflns_limit_k_min -29
_diffrn_reflns_limit_l_max 34
_diffrn_reflns_limit_l_min -42
_diffrn_reflns_number 101277
_diffrn_reflns_point_group_measured_fraction_full 0.999
_diffrn_reflns_point_group_measured_fraction_max 0.809
_diffrn_reflns_theta_full 25.242
_diffrn_reflns_theta_max 31.033
_diffrn_reflns_theta_min 2.009
_diffrn_source 'Rotating-anode X-ray tube'
_diffrn_source_type 'Rigaku (Mo) X-ray Source'
_exptl_absorpt_coefficient_mu 6.307
_exptl_absorpt_correction_T_max 1.00000
_exptl_absorpt_correction_T_min 0.51630
_exptl_absorpt_correction_type multi-scan
_exptl_absorpt_process_details
;
CrysAlisPro 1.171.41.110a (Rigaku Oxford Diffraction, 2021)
Empirical absorption correction using spherical harmonics,
implemented in SCALE3 ABSPACK scaling algorithm.
;
_exptl_crystal_colour colourless
_exptl_crystal_density_diffrn 2.046
_exptl_crystal_description block
_exptl_crystal_F_000 5032
_exptl_crystal_size_max 0.2
_exptl_crystal_size_mid 0.12
_exptl_crystal_size_min 0.1
_refine_diff_density_max 3.043
_refine_diff_density_min -2.052
_refine_diff_density_rms 0.261
_refine_ls_extinction_method none
_refine_ls_goodness_of_fit_ref 1.023
_refine_ls_hydrogen_treatment mixed
_refine_ls_matrix_type full
_refine_ls_number_parameters 910
_refine_ls_number_reflns 22371
_refine_ls_number_restraints 104
_refine_ls_restrained_S_all 1.027
_refine_ls_R_factor_all 0.0764
_refine_ls_R_factor_gt 0.0546
_refine_ls_shift/su_max 0.001
_refine_ls_shift/su_mean 0.000
_refine_ls_structure_factor_coef Fsqd
_refine_ls_weighting_details 'w=1/[\s^2^(Fo^2^)+(0.0749P)^2^+136.5544P] where P=(Fo^2^+2Fc^2^)/3'
_refine_ls_weighting_scheme calc
_refine_ls_wR_factor_gt 0.1438
_refine_ls_wR_factor_ref 0.1609
_reflns_Friedel_coverage 0.000
_reflns_number_gt 16981
_reflns_number_total 22371
_reflns_threshold_expression 'I > 2\s(I)'
_cod_data_source_file d2dt02712g2.cif
_cod_data_source_block 2
_cod_database_code 7711437
_shelx_shelxl_version_number 2014/7
_shelx_space_group_comment
;
The symmetry employed for this shelxl refinement is uniquely defined
by the following loop, which should always be used as a source of
symmetry information in preference to the above space-group names.
They are only intended as comments.
;
_diffrn_oxdiff_digest_frames
;
013d8e6d62d1d78bb3916626468742121100033f96e
;
_reflns_odcompleteness_completeness 99.90
_reflns_odcompleteness_iscentric 1
_reflns_odcompleteness_theta 26.32
_olex2_refinement_description
;
1. Fixed Uiso
 At 1.2 times of:
  All C(H) groups, {H23A,H23B} of O23, H10 of O10, H8 of O8, H3 of O3, H7 of
  O7, H5 of O5, H4 of O4, H6 of O6, H2 of O2, H9 of O9, H1 of O1, H33 of O33,
  H28 of O28, H29 of O29, All C(H,H) groups, All N(H) groups
 At 1.5 times of:
  H20 of O20, H18 of O18, H24 of O24, H14 of O14, H19 of O19, H13 of O13, H15
  of O15, H20A of O20A, {H2WA,H2WB} of O2W, {H4WA,H4WB} of O4W, {H5WA,H5WB} of
  O5W, {H3WA,H3WB} of O3W, {H1WA,H1WB} of O1W, H30 of O30, H25 of O25, H35 of
  O35, H34 of O34
2. Restrained distances
 O19-H19
 0.87 with sigma of 0.01
 O13-H13
 0.87 with sigma of 0.01
 O34-H34
 0.87 with sigma of 0.01
 O18-H18
 0.87 with sigma of 0.01
 O14-H14
 0.87 with sigma of 0.01
 C12-O35
 1.4 with sigma of 0.02
 C9-C12
 1.5 with sigma of 0.02
 O39-O40
 2.35 with sigma of 0.02
 O30-C22
 1.4 with sigma of 0.02
 C21-C22
 1.48 with sigma of 0.02
 O41-O39
 2.3 with sigma of 0.02
 O40-O41
 2.3 with sigma of 0.02
 O24-H24
 0.87 with sigma of 0.01
 O29-H29
 0.9 with sigma of 0.02
 C29-H19
 1.9305 with sigma of 0.02
 Tb6-H19
 3.082004 with sigma of 0.02
 C2-H13
 1.970854 with sigma of 0.02
 Tb7-H13
 3.054353 with sigma of 0.02
 C10-H34
 1.964678 with sigma of 0.02
 Tb8-H34
 3.16707 with sigma of 0.02
 C30-H18
 1.865558 with sigma of 0.02
 Tb6-H18
 3.035142 with sigma of 0.02
 C1-H14
 2.058886 with sigma of 0.02
 Tb7-H14
 2.999788 with sigma of 0.02
 C17-H24
 1.91566 with sigma of 0.02
 Tb2-H24
 3.066661 with sigma of 0.02
3. Uiso/Uaniso restraints and constraints
N7 \\sim O39 \\sim O40 \\sim O41: within 1.7A with sigma of 0.001 and sigma for
terminal atoms of 0.002
N6 \\sim O36 \\sim O37 \\sim O38: within 1.7A with sigma of 0.001 and sigma for
terminal atoms of 0.002
Uanis(O30) \\sim Ueq: with sigma of 0.001 and sigma for terminal atoms of 0.002
Uanis(O39) \\sim Ueq, Uanis(O40) \\sim Ueq, Uanis(N7) \\sim Ueq, Uanis(O41)
\\sim Ueq: with sigma of 0.01 and sigma for terminal atoms of 0.02
Uanis(Cl6) \\sim Ueq, Uanis(Cl5) \\sim Ueq: with sigma of 0.01 and sigma for
terminal atoms of 0.02
4. Others
 Fixed Sof: O20(0.5) H20(0.5) O20A(0.5) H20A(0.5)
5.a Rotating group:
 O1W(H1WA,H1WB), O2W(H2WA,H2WB), O3W(H3WA,H3WB), O4W(H4WA,H4WB), O5W(H5WA,H5WB)
5.b Ternary CH refined with riding coordinates:
 O1(H1), N1(H1A), O2(H2), N2(H2A), O3(H3), N3(H3A), O4(H4), N4(H4A), O5(H5),
 N5(H5A), O6(H6), O7(H7), O8(H8), O9(H9), O10(H10), C28(H28A)
5.c Secondary CH2 refined with riding coordinates:
 C1(H1B,H1C), C2(H2B,H2C), C4(H4B,H4C), C5(H5B,H5C), C8(H8A,H8B), C10(H10A,
 H10B), C11(H11A,H11B), C12(H12A,H12B), C14(H14A,H14B), C15(H15A,H15B),
 C17(H17A,H17B), C18(H18A,H18B), C20(H20B,H20C), C22(H22A,H22B), O23(H23A,H23B),
  C23(H23C,H23D), C24(H24A,H24B), C26(H26A,H26B), C29(H29A,H29B), C30(H30A,H30B)
5.d Aromatic/amide H refined with riding coordinates:
 O33(H33)
5.e Idealised tetrahedral OH refined as rotating group:
 O15(H15), O20(H20), O20A(H20A), O25(H25), O30(H30), O35(H35)
;
_olex2_submission_special_instructions 'No special instructions were received'
_oxdiff_exptl_absorpt_empirical_details
;
Empirical correction (ABSPACK) includes:
- Absorption correction using spherical harmonics
- Frame scaling
;
_oxdiff_exptl_absorpt_empirical_full_max 1.550
_oxdiff_exptl_absorpt_empirical_full_min 0.731

loop_
_space_group_symop_operation_xyz
'x, y, z'
'-x, y, -z+1/2'
'-x, -y, -z'
'x, -y, z-1/2'

loop_
_atom_site_label
_atom_site_type_symbol
_atom_site_fract_x
_atom_site_fract_y
_atom_site_fract_z
_atom_site_U_iso_or_equiv
_atom_site_adp_type
_atom_site_occupancy
_atom_site_site_symmetry_order
_atom_site_calc_flag
_atom_site_refinement_flags_posn
_atom_site_refinement_flags_adp
_atom_site_refinement_flags_occupancy
_atom_site_disorder_assembly
_atom_site_disorder_group
Tb1 Tb 0.5000 0.09567(2) 0.2500 0.02365(11) Uani 1 2 d S T P . .
Cl1 Cl 0.5000 0.24733(15) 0.2500 0.0375(7) Uani 1 2 d S T P . .
O1 O 0.4923(5) 0.0250(3) 0.31088(18) 0.0281(12) Uani 1 1 d . . . . .
H1 H 0.4846 -0.0194 0.3012 0.034 Uiso 1 1 calc R . . . .
O1W O 0.8048(7) 0.4255(5) 0.2542(3) 0.068(3) Uani 1 1 d . . . . .
H1WA H 0.8482 0.4320 0.2807 0.102 Uiso 1 1 d GR . . . .
H1WB H 0.8510 0.4383 0.2308 0.102 Uiso 1 1 d GR . . . .
N1 N 0.6892(7) 0.5474(4) 0.3255(3) 0.043(2) Uani 1 1 d . . . . .
H1A H 0.6244 0.5535 0.3406 0.052 Uiso 1 1 calc R . . . .
C1 C 0.8172(13) 0.6021(7) 0.2825(4) 0.077(5) Uani 1 1 d D . . . .
H1B H 0.8328 0.6423 0.2681 0.092 Uiso 1 1 calc R . . . .
H1C H 0.8755 0.5891 0.3011 0.092 Uiso 1 1 calc R . . . .
Tb2 Tb 0.35528(3) 0.06126(2) 0.35398(2) 0.03046(10) Uani 1 1 d D . . . .
O2 O 0.6074(4) 0.1385(3) 0.30598(18) 0.0268(12) Uani 1 1 d . . . . .
H2 H 0.6656 0.1613 0.2937 0.032 Uiso 1 1 calc R . . . .
O2W O 0.8109(6) 0.0851(5) 0.3213(3) 0.068(3) Uani 1 1 d . . . . .
H2WA H 0.8328 0.1269 0.3345 0.102 Uiso 1 1 d GR . . . .
H2WB H 0.8151 0.0963 0.2882 0.102 Uiso 1 1 d GR . . . .
N2 N 0.3338(7) 0.4409(4) 0.4327(3) 0.042(2) Uani 1 1 d . . . . .
H2A H 0.3997 0.4626 0.4331 0.050 Uiso 1 1 calc R . . . .
C2 C 0.6403(13) 0.6389(5) 0.2851(4) 0.067(4) Uani 1 1 d D . . . .
H2B H 0.5856 0.6512 0.3048 0.081 Uiso 1 1 calc R . . . .
H2C H 0.6656 0.6771 0.2706 0.081 Uiso 1 1 calc R . . . .
Tb3 Tb 0.51031(3) 0.20013(2) 0.35113(2) 0.02493(9) Uani 1 1 d . . . . .
O3 O 0.4024(4) 0.1398(3) 0.30449(17) 0.0244(11) Uani 1 1 d . . . . .
H3 H 0.3447 0.1641 0.2919 0.029 Uiso 1 1 calc R . . . .
O3W O 0.2057(6) 0.3064(4) 0.3684(3) 0.055(2) Uani 1 1 d . . . . .
H3WA H 0.1561 0.2941 0.3866 0.083 Uiso 1 1 d GR . . . .
H3WB H 0.2125 0.2728 0.3501 0.083 Uiso 1 1 d GR . . . .
N3 N 0.7026(8) 0.2358(4) 0.4774(3) 0.050(3) Uani 1 1 d . . . . .
H3A H 0.6374 0.2179 0.4863 0.060 Uiso 1 1 calc R . . . .
C3 C 0.7224(11) 0.6092(5) 0.3124(4) 0.057(3) Uani 1 1 d . . . . .
Tb4 Tb 0.65247(4) 0.04645(2) 0.34460(2) 0.03603(11) Uani 1 1 d . . . . .
O4 O 0.5192(5) 0.0961(3) 0.38050(19) 0.0315(13) Uani 1 1 d . . . . .
H4 H 0.5267 0.0952 0.4138 0.038 Uiso 1 1 calc R . . . .
O4W O 0.1999(6) 0.1117(4) 0.3264(3) 0.0521(19) Uani 1 1 d . . . . .
H4WA H 0.2052 0.1593 0.3215 0.078 Uiso 1 1 d GR . . . .
H4WB H 0.1412 0.1125 0.3482 0.078 Uiso 1 1 d GR . . . .
N4 N 0.3349(6) 0.0667(4) 0.4385(2) 0.0352(17) Uani 1 1 d . . . . .
H4A H 0.4028 0.0720 0.4523 0.042 Uiso 1 1 calc R . . . .
C4 C 0.7537(13) 0.6531(6) 0.3513(4) 0.071(4) Uani 1 1 d . . . . .
H4B H 0.8159 0.6377 0.3658 0.085 Uiso 1 1 calc R . . . .
H4C H 0.7660 0.6955 0.3397 0.085 Uiso 1 1 calc R . . . .
Tb5 Tb 0.50626(3) 0.36865(2) 0.31307(2) 0.02487(9) Uani 1 1 d . . . . .
O5 O 0.4067(4) 0.2858(3) 0.34014(18) 0.0260(11) Uani 1 1 d . . . . .
H5 H 0.3476 0.2765 0.3203 0.031 Uiso 1 1 calc R . . . .
O5W O 0.8155(6) 0.2931(4) 0.3738(3) 0.063(2) Uani 1 1 d . . . . .
H5WA H 0.8389 0.3296 0.3608 0.094 Uiso 1 1 d GR . . . .
H5WB H 0.8050 0.2676 0.3489 0.094 Uiso 1 1 d GR . . . .
N5 N 0.3174(7) -0.0624(4) 0.1877(2) 0.042(2) Uani 1 1 d . . . . .
H5A H 0.3840 -0.0798 0.1966 0.051 Uiso 1 1 calc R . . . .
C5 C 0.7537(9) 0.5110(5) 0.3571(3) 0.044(2) Uani 1 1 d . . . . .
H5B H 0.7546 0.5310 0.3869 0.052 Uiso 1 1 calc R . . . .
H5C H 0.8227 0.5098 0.3464 0.052 Uiso 1 1 calc R . . . .
Tb6 Tb 0.36322(3) 0.32683(2) 0.40941(2) 0.03072(10) Uani 1 1 d D . . . .
O6 O 0.5222(5) 0.3751(3) 0.39321(18) 0.0296(12) Uani 1 1 d . . . . .
H6 H 0.5283 0.4188 0.4045 0.036 Uiso 1 1 calc R . . . .
C6 C 0.7128(7) 0.4457(4) 0.3603(3) 0.035(2) Uani 1 1 d . . . . .
Tb7 Tb 0.64979(4) 0.48453(2) 0.25465(2) 0.03446(11) Uani 1 1 d D . . . .
O7 O 0.6110(4) 0.2900(3) 0.33931(18) 0.0263(11) Uani 1 1 d . . . . .
H7 H 0.6679 0.2818 0.3193 0.032 Uiso 1 1 calc R . . . .
C7 C 0.7151(8) 0.1583(5) 0.4171(3) 0.040(2) Uani 1 1 d . . . . .
Tb8 Tb 0.66218(4) 0.31148(2) 0.41294(2) 0.03458(11) Uani 1 1 d D . . . .
O8 O 0.5045(5) 0.2592(3) 0.41850(18) 0.0291(12) Uani 1 1 d . . . . .
H8 H 0.5009 0.2323 0.4456 0.035 Uiso 1 1 calc R . . . .
C8 C 0.7625(10) 0.1823(5) 0.4619(3) 0.052(3) Uani 1 1 d . . . . .
H8A H 0.7630 0.1486 0.4844 0.063 Uiso 1 1 calc R . . . .
H8B H 0.8321 0.1956 0.4573 0.063 Uiso 1 1 calc R . . . .
O9 O 0.4951(5) 0.4764(3) 0.29312(19) 0.0291(12) Uani 1 1 d . . . . .
H9 H 0.4924 0.5046 0.3197 0.035 Uiso 1 1 calc R . . . .
C9 C 0.7383(13) 0.2722(5) 0.5153(3) 0.067(4) Uani 1 1 d D . . . .
O10 O 0.6024(4) 0.3793(3) 0.24799(17) 0.0255(11) Uani 1 1 d . . . . .
H10 H 0.6602 0.3500 0.2473 0.031 Uiso 1 1 calc R . . . .
C10 C 0.6634(13) 0.3170(6) 0.5272(4) 0.073(5) Uani 1 1 d D . . . .
H10A H 0.6949 0.3503 0.5456 0.088 Uiso 1 1 calc R . . . .
H10B H 0.6131 0.2961 0.5455 0.088 Uiso 1 1 calc R . . . .
O11 O 0.6655(5) 0.4247(3) 0.3261(2) 0.0341(13) Uani 1 1 d . . . . .
C11 C 0.8323(13) 0.3090(7) 0.4991(4) 0.079(5) Uani 1 1 d . . . . .
H11A H 0.8570 0.3374 0.5230 0.095 Uiso 1 1 calc R . . . .
H11B H 0.8863 0.2794 0.4920 0.095 Uiso 1 1 calc R . . . .
O12 O 0.7259(5) 0.4153(3) 0.3952(2) 0.0395(15) Uani 1 1 d . . . . .
C12 C 0.7730(14) 0.2335(6) 0.5558(4) 0.093(7) Uani 1 1 d D . . . .
H12A H 0.8305 0.2071 0.5480 0.111 Uiso 1 1 calc R . . . .
H12B H 0.7935 0.2613 0.5807 0.111 Uiso 1 1 calc R . . . .
O13 O 0.6024(8) 0.5960(4) 0.2511(3) 0.068(3) Uani 1 1 d D . . . .
H13 H 0.589(7) 0.6151(10) 0.2259(9) 0.101 Uiso 1 1 d DR . . . .
C13 C 0.3116(8) 0.1771(5) 0.4252(3) 0.037(2) Uani 1 1 d . . . . .
O14 O 0.7941(9) 0.5548(6) 0.2489(4) 0.099(4) Uani 1 1 d D . . . .
H14 H 0.832(9) 0.551(7) 0.226(4) 0.148 Uiso 1 1 d DR . . . .
C14 C 0.2760(9) 0.1216(5) 0.4507(3) 0.042(2) Uani 1 1 d . . . . .
H14A H 0.2835 0.1294 0.4831 0.050 Uiso 1 1 calc R . . . .
H14B H 0.2047 0.1140 0.4436 0.050 Uiso 1 1 calc R . . . .
O15 O 0.6778(11) 0.6548(5) 0.3821(3) 0.088(4) Uani 1 1 d . . . . .
H15 H 0.6305 0.6765 0.3719 0.132 Uiso 1 1 calc GR . . . .
C15 C 0.2861(9) -0.0023(5) 0.5024(3) 0.048(3) Uani 1 1 d . . . . .
H15A H 0.2414 0.0309 0.5131 0.058 Uiso 1 1 calc R . . . .
H15B H 0.2553 -0.0431 0.5090 0.058 Uiso 1 1 calc R . . . .
O16 O 0.2919(6) 0.4942(3) 0.3218(2) 0.0449(17) Uani 1 1 d . . . . .
C16 C 0.2970(8) 0.0041(5) 0.4526(3) 0.040(2) Uani 1 1 d . . . . .
O17 O 0.3497(5) 0.4046(3) 0.3487(2) 0.0331(13) Uani 1 1 d . . . . .
C17 C 0.1987(9) -0.0083(6) 0.4285(3) 0.049(3) Uani 1 1 d D . . . .
H17A H 0.1833 -0.0534 0.4293 0.059 Uiso 1 1 calc R . . . .
H17B H 0.1447 0.0145 0.4432 0.059 Uiso 1 1 calc R . . . .
O18 O 0.2154(7) 0.3472(4) 0.4528(3) 0.070(3) Uani 1 1 d D . . . .
H18 H 0.172(5) 0.3199(18) 0.462(3) 0.105 Uiso 1 1 d DR . . . .
C18 C 0.3760(10) -0.0428(5) 0.4372(3) 0.050(3) Uani 1 1 d . . . . .
H18A H 0.4373 -0.0377 0.4558 0.060 Uiso 1 1 calc R . . . .
H18B H 0.3511 -0.0857 0.4415 0.060 Uiso 1 1 calc R . . . .
O19 O 0.4102(6) 0.3496(4) 0.4870(2) 0.050(2) Uani 1 1 d D . . . .
H19 H 0.455(7) 0.331(3) 0.5041(16) 0.075 Uiso 1 1 d DR . . . .
C19 C 0.2961(7) -0.0070(4) 0.2577(3) 0.036(2) Uani 1 1 d . . . . .
O20 O 0.2241(16) 0.5020(9) 0.5355(5) 0.066(5) Uani 0.5 1 d . . . . .
H20 H 0.2073 0.5382 0.5429 0.099 Uiso 0.5 1 calc GR . . . .
O20A O 0.3779(15) 0.5349(9) 0.5062(8) 0.077(6) Uani 0.5 1 d . . . . .
H20A H 0.4088 0.5356 0.4822 0.115 Uiso 0.5 1 calc GR . . . .
C20 C 0.2583(9) -0.0605(5) 0.2279(3) 0.048(3) Uani 1 1 d . . . . .
H20B H 0.2645 -0.1006 0.2441 0.058 Uiso 1 1 calc R . . . .
H20C H 0.1873 -0.0539 0.2197 0.058 Uiso 1 1 calc R . . . .
O21 O 0.3037(5) 0.2313(3) 0.4421(2) 0.0389(15) Uani 1 1 d . . . . .
C21 C 0.2780(13) -0.1014(5) 0.1507(3) 0.066(4) Uani 1 1 d D . . . .
O22 O 0.3509(5) 0.1669(3) 0.38761(19) 0.0337(14) Uani 1 1 d . . . . .
C22 C 0.2504(16) -0.1683(6) 0.1642(5) 0.105(7) Uani 1 1 d D . . . .
H22A H 0.1905 -0.1677 0.1828 0.126 Uiso 1 1 calc R . . . .
H22B H 0.2354 -0.1936 0.1373 0.126 Uiso 1 1 calc R . . . .
O23 O 0.3997(6) -0.0342(3) 0.3909(2) 0.0460(18) Uani 1 1 d . . . . .
H23A H 0.3678 -0.0686 0.3739 0.055 Uiso 1 1 calc R . . . .
H23B H 0.4725 -0.0395 0.3884 0.055 Uiso 1 1 calc R . . . .
C23 C 0.3680(18) -0.1030(7) 0.1167(4) 0.102(7) Uani 1 1 d . . . . .
H23C H 0.4211 -0.1309 0.1285 0.123 Uiso 1 1 calc R . . . .
H23D H 0.3440 -0.1200 0.0876 0.123 Uiso 1 1 calc R . . . .
O24 O 0.2060(7) 0.0121(4) 0.3829(2) 0.058(2) Uani 1 1 d D . . . .
H24 H 0.156(5) -0.003(5) 0.3674(9) 0.087 Uiso 1 1 d DR . . . .
C24 C 0.1917(14) -0.0747(7) 0.1304(5) 0.090(6) Uani 1 1 d . . . . .
H24A H 0.1376 -0.0725 0.1521 0.108 Uiso 1 1 calc R . . . .
H24B H 0.1687 -0.1006 0.1048 0.108 Uiso 1 1 calc R . . . .
O25 O 0.3775(8) 0.0021(5) 0.5247(3) 0.072(3) Uani 1 1 d . . . . .
H25 H 0.3693 0.0155 0.5506 0.109 Uiso 1 1 calc GR . . . .
C25 C 0.3056(7) 0.4564(4) 0.3525(3) 0.035(2) Uani 1 1 d . . . . .
O26 O 0.2853(6) -0.0110(3) 0.2989(2) 0.0429(17) Uani 1 1 d . . . . .
C26 C 0.2694(9) 0.4724(5) 0.3992(3) 0.048(3) Uani 1 1 d . . . . .
H26A H 0.2719 0.5181 0.4038 0.057 Uiso 1 1 calc R . . . .
H26B H 0.1996 0.4585 0.4022 0.057 Uiso 1 1 calc R . . . .
O27 O 0.3396(5) 0.0369(3) 0.2383(2) 0.0319(13) Uani 1 1 d . . . . .
C27 C 0.2982(10) 0.4394(5) 0.4793(3) 0.050(3) Uani 1 1 d . . . . .
O28 O 0.4080(11) -0.0414(5) 0.1102(3) 0.080(4) Uani 1 1 d . . . . .
H28 H 0.438(15) -0.028(9) 0.124(6) 0.096 Uiso 1 1 d R . . . .
C28 C 0.2836(13) 0.5051(6) 0.4990(4) 0.072(4) Uani 1 1 d . . . . .
H28A H 0.2466 0.5301 0.4758 0.086 Uiso 1 1 calc R . . . .
O29 O 0.2163(10) -0.0133(5) 0.1154(4) 0.095(4) Uani 1 1 d D . . . .
H29 H 0.194(13) 0.007(8) 0.091(4) 0.114 Uiso 1 1 d DR . . . .
C29 C 0.3815(11) 0.4080(6) 0.5068(3) 0.057(3) Uani 1 1 d D . . . .
H29A H 0.4398 0.4361 0.5088 0.068 Uiso 1 1 calc R . . . .
H29B H 0.3586 0.4004 0.5375 0.068 Uiso 1 1 calc R . . . .
O30 O 0.3280(13) -0.1936(9) 0.1876(6) 0.135(6) Uani 1 1 d D U . . .
H30 H 0.3753 -0.2000 0.1704 0.202 Uiso 1 1 calc GR . . . .
C30 C 0.2035(10) 0.4014(5) 0.4798(4) 0.051(3) Uani 1 1 d D . . . .
H30A H 0.1891 0.3889 0.5108 0.061 Uiso 1 1 calc R . . . .
H30B H 0.1471 0.4267 0.4681 0.061 Uiso 1 1 calc R . . . .
O31 O 0.7257(6) 0.1030(3) 0.4082(2) 0.0431(17) Uani 1 1 d . . . . .
O32 O 0.6714(5) 0.1987(3) 0.3940(2) 0.0347(14) Uani 1 1 d . . . . .
O33 O 0.8037(8) 0.3441(5) 0.4602(4) 0.086(4) Uani 1 1 d . . . . .
H33 H 0.8400 0.3805 0.4527 0.103 Uiso 1 1 calc R . . . .
O34 O 0.6132(8) 0.3455(4) 0.4880(3) 0.070(3) Uani 1 1 d D . . . .
H34 H 0.577(9) 0.377(4) 0.4972(8) 0.105 Uiso 1 1 d DR . . . .
O35 O 0.6935(14) 0.1963(7) 0.5681(4) 0.133(7) Uani 1 1 d D . . . .
H35 H 0.7041 0.1825 0.5940 0.200 Uiso 1 1 calc GR . . . .
N6 N 0.4837(13) 0.5546(8) 0.3939(4) 0.0881(19) Uani 1 1 d . U . . .
O36 O 0.4403(10) 0.5857(6) 0.4228(4) 0.093(2) Uani 1 1 d . U . . .
O37 O 0.5244(9) 0.5143(5) 0.4004(3) 0.081(2) Uani 1 1 d . U . . .
O38 O 0.4786(10) 0.5807(6) 0.3533(4) 0.090(2) Uani 1 1 d . U . . .
N7 N 0.7635(13) 0.2469(10) 0.2497(7) 0.113(2) Uani 1 1 d . U . . .
O39 O 0.7621(10) 0.2984(6) 0.2684(5) 0.115(3) Uani 1 1 d D U . . .
O40 O 0.7769(10) 0.1950(6) 0.2754(5) 0.116(3) Uani 1 1 d D U . . .
O41 O 0.7570(10) 0.2347(7) 0.2085(4) 0.113(3) Uani 1 1 d D U . . .
Cl4 Cl 0.9836(5) 0.4262(5) 0.5795(4) 0.203(5) Uani 1 1 d . . . . .
Cl5 Cl 0.7129(17) 0.7347(9) 0.4565(6) 0.353(9) Uani 1 1 d . U . . .
Cl2 Cl 0.4706(5) 0.8657(3) 0.52027(16) 0.1148(18) Uani 1 1 d . . . . .
Cl6 Cl 0.5250(13) -0.1155(8) 0.2250(6) 0.324(9) Uani 1 1 d . U . . .
Cl3 Cl 0.0266(5) 0.1273(5) 0.5205(2) 0.170(4) Uani 1 1 d . . . . .

loop_
_atom_site_aniso_label
_atom_site_aniso_U_11
_atom_site_aniso_U_22
_atom_site_aniso_U_33
_atom_site_aniso_U_23
_atom_site_aniso_U_13
_atom_site_aniso_U_12
Tb1 0.0345(3) 0.0252(2) 0.0113(2) 0.000 0.00224(18) 0.000
Cl1 0.058(2) 0.0346(15) 0.0199(13) 0.000 0.0018(12) 0.000
O1 0.045(3) 0.025(3) 0.015(3) 0.000(2) 0.005(2) 0.005(2)
O1W 0.052(5) 0.104(8) 0.049(5) 0.001(5) 0.008(4) 0.003(5)
N1 0.067(6) 0.030(4) 0.032(4) -0.007(3) -0.010(4) -0.011(4)
C1 0.107(12) 0.066(9) 0.056(8) -0.015(7) -0.010(8) -0.048(8)
Tb2 0.0460(2) 0.0296(2) 0.01613(18) 0.00402(14) 0.00761(15) 0.00369(17)
O2 0.032(3) 0.028(3) 0.021(3) -0.004(2) 0.001(2) 0.004(2)
O2W 0.042(4) 0.098(7) 0.065(6) -0.035(5) -0.007(4) 0.008(5)
N2 0.058(5) 0.044(5) 0.022(4) 0.000(3) 0.014(3) 0.023(4)
C2 0.125(12) 0.032(5) 0.044(6) 0.004(5) -0.018(7) -0.011(6)
Tb3 0.0357(2) 0.02514(18) 0.01389(16) -0.00159(13) -0.00024(14) 0.00796(15)
O3 0.034(3) 0.026(3) 0.013(2) 0.003(2) 0.001(2) 0.008(2)
O3W 0.053(5) 0.063(5) 0.050(5) 0.006(4) 0.008(4) -0.005(4)
N3 0.086(7) 0.034(4) 0.029(4) -0.012(3) -0.032(4) 0.017(4)
C3 0.103(10) 0.033(5) 0.034(5) -0.003(4) -0.024(6) -0.026(6)
Tb4 0.0514(3) 0.0350(2) 0.0212(2) -0.00607(16) -0.00804(17) 0.02010(19)
O4 0.047(4) 0.029(3) 0.018(3) -0.002(2) 0.002(2) 0.012(3)
O4W 0.045(4) 0.059(5) 0.052(5) 0.014(4) 0.002(3) 0.003(4)
N4 0.048(5) 0.036(4) 0.022(3) 0.010(3) 0.011(3) 0.007(3)
C4 0.122(13) 0.044(7) 0.046(7) -0.012(5) -0.015(7) -0.026(7)
Tb5 0.0332(2) 0.02674(19) 0.01457(17) -0.00033(13) -0.00142(13) 0.00518(15)
O5 0.032(3) 0.029(3) 0.017(3) 0.006(2) -0.001(2) 0.009(2)
O5W 0.048(5) 0.041(4) 0.099(7) -0.017(4) 0.000(4) 0.004(3)
N5 0.073(6) 0.034(4) 0.020(3) 0.002(3) 0.002(4) -0.023(4)
C5 0.058(6) 0.035(5) 0.037(5) -0.008(4) -0.011(4) -0.007(4)
Tb6 0.0451(2) 0.0299(2) 0.01733(18) -0.00103(14) 0.00514(15) 0.01115(17)
O6 0.043(3) 0.027(3) 0.018(3) 0.000(2) -0.004(2) 0.010(2)
C6 0.044(5) 0.028(4) 0.032(5) -0.010(3) -0.012(4) 0.002(4)
Tb7 0.0449(3) 0.0352(2) 0.0233(2) -0.00643(16) -0.00007(17) -0.01091(18)
O7 0.032(3) 0.028(3) 0.019(3) -0.001(2) 0.001(2) 0.007(2)
C7 0.057(6) 0.036(5) 0.025(4) -0.007(4) -0.017(4) 0.017(4)
Tb8 0.0476(3) 0.0305(2) 0.0249(2) -0.00596(16) -0.01485(17) 0.01158(18)
O8 0.041(3) 0.027(3) 0.019(3) 0.001(2) -0.004(2) 0.012(2)
C8 0.080(8) 0.040(5) 0.036(5) -0.012(4) -0.036(5) 0.023(5)
O9 0.038(3) 0.028(3) 0.021(3) 0.002(2) -0.003(2) 0.003(2)
C9 0.134(13) 0.036(5) 0.028(5) -0.013(4) -0.043(7) 0.025(7)
O10 0.034(3) 0.031(3) 0.011(2) -0.002(2) -0.001(2) -0.001(2)
C10 0.131(13) 0.060(7) 0.026(5) -0.021(5) -0.033(7) 0.039(8)
O11 0.040(3) 0.038(3) 0.024(3) -0.006(3) -0.006(2) 0.002(3)
C11 0.123(13) 0.060(8) 0.052(7) -0.016(6) -0.060(8) 0.030(8)
O12 0.048(4) 0.039(4) 0.030(3) -0.002(3) -0.015(3) 0.010(3)
C12 0.174(18) 0.053(8) 0.047(8) -0.007(6) -0.075(10) 0.021(10)
O13 0.109(8) 0.042(4) 0.050(5) 0.004(4) -0.030(5) -0.012(5)
C13 0.046(5) 0.044(5) 0.023(4) -0.001(4) 0.012(4) 0.013(4)
O14 0.106(9) 0.120(9) 0.072(7) -0.057(7) 0.028(6) -0.070(8)
C14 0.060(6) 0.037(5) 0.030(5) 0.003(4) 0.021(4) 0.012(4)
O15 0.153(11) 0.065(7) 0.046(5) -0.023(5) 0.003(6) -0.004(7)
C15 0.077(8) 0.048(6) 0.022(4) 0.008(4) 0.019(5) 0.016(5)
O16 0.062(5) 0.042(4) 0.031(3) 0.010(3) 0.010(3) 0.025(3)
C16 0.058(6) 0.039(5) 0.023(4) 0.006(4) 0.017(4) 0.014(4)
O17 0.042(3) 0.032(3) 0.025(3) 0.003(2) 0.004(2) 0.009(3)
C17 0.062(7) 0.054(6) 0.031(5) 0.010(4) 0.018(5) 0.005(5)
O18 0.066(6) 0.064(6) 0.081(7) -0.038(5) 0.028(5) 0.010(4)
C18 0.089(9) 0.035(5) 0.027(5) 0.007(4) 0.021(5) 0.013(5)
O19 0.078(5) 0.052(4) 0.020(3) -0.005(3) -0.002(3) 0.027(4)
C19 0.046(5) 0.036(5) 0.027(4) 0.002(4) 0.007(4) -0.010(4)
O20 0.101(15) 0.060(11) 0.036(9) -0.002(8) 0.003(9) 0.016(10)
O20A 0.072(13) 0.044(10) 0.114(18) -0.032(11) 0.023(11) 0.010(9)
C20 0.071(7) 0.041(5) 0.033(5) 0.007(4) 0.004(5) -0.031(5)
O21 0.055(4) 0.033(3) 0.029(3) 0.005(3) 0.012(3) 0.012(3)
C21 0.131(12) 0.046(6) 0.022(5) 0.000(4) -0.001(6) -0.045(7)
O22 0.051(4) 0.033(3) 0.017(3) 0.007(2) 0.009(2) 0.013(3)
C22 0.21(2) 0.048(8) 0.054(8) -0.014(6) -0.058(11) -0.016(10)
O23 0.075(5) 0.035(4) 0.030(3) 0.008(3) 0.021(3) 0.011(3)
C23 0.23(2) 0.050(7) 0.031(6) -0.016(5) 0.027(9) -0.047(11)
O24 0.067(5) 0.081(6) 0.026(4) 0.010(4) 0.008(3) -0.016(5)
C24 0.131(14) 0.068(9) 0.067(9) 0.015(7) -0.043(9) -0.065(10)
O25 0.093(7) 0.103(8) 0.021(4) 0.005(4) 0.012(4) 0.038(6)
C25 0.043(5) 0.035(5) 0.029(4) 0.007(4) 0.007(4) 0.016(4)
O26 0.065(5) 0.038(4) 0.026(3) 0.000(3) 0.015(3) -0.016(3)
C26 0.068(7) 0.048(6) 0.027(5) 0.005(4) 0.014(4) 0.027(5)
O27 0.043(3) 0.026(3) 0.027(3) 0.002(2) 0.002(2) -0.012(3)
C27 0.085(8) 0.039(5) 0.026(5) -0.004(4) 0.021(5) 0.014(5)
O28 0.155(11) 0.057(5) 0.028(4) -0.015(4) 0.027(5) -0.052(6)
C28 0.121(13) 0.056(7) 0.041(6) -0.014(6) 0.028(7) 0.030(8)
O29 0.120(9) 0.078(7) 0.083(7) 0.041(6) -0.053(7) -0.063(7)
C29 0.095(9) 0.056(7) 0.019(4) -0.010(4) 0.009(5) 0.016(6)
O30 0.136(6) 0.134(6) 0.135(6) 0.000(2) 0.004(2) -0.001(2)
C30 0.079(8) 0.040(5) 0.034(5) -0.006(4) 0.020(5) 0.017(5)
O31 0.059(4) 0.039(4) 0.030(3) -0.002(3) -0.015(3) 0.019(3)
O32 0.045(4) 0.036(3) 0.022(3) -0.004(2) -0.008(3) 0.011(3)
O33 0.099(8) 0.065(6) 0.090(7) 0.019(5) -0.075(6) -0.009(5)
O34 0.118(8) 0.056(5) 0.035(4) -0.022(4) -0.032(5) 0.044(5)
O35 0.25(2) 0.083(9) 0.063(8) 0.013(7) -0.061(10) -0.020(11)
N6 0.123(5) 0.089(5) 0.053(3) -0.026(3) 0.020(3) -0.002(4)
O36 0.127(5) 0.093(5) 0.059(3) -0.025(3) 0.020(4) 0.000(4)
O37 0.118(5) 0.081(5) 0.045(3) -0.029(3) 0.021(3) -0.002(4)
O38 0.125(5) 0.091(5) 0.056(3) -0.025(3) 0.018(4) -0.001(4)
N7 0.086(4) 0.131(5) 0.123(5) -0.008(5) 0.004(4) -0.002(4)
O39 0.087(4) 0.132(6) 0.125(5) -0.011(5) 0.002(4) -0.002(4)
O40 0.089(4) 0.133(6) 0.126(5) -0.005(5) 0.005(4) -0.003(4)
O41 0.086(4) 0.131(6) 0.123(5) -0.009(5) 0.004(4) -0.002(4)
Cl4 0.091(4) 0.252(11) 0.264(11) -0.123(9) -0.034(5) 0.008(5)
Cl5 0.462(18) 0.322(15) 0.272(14) -0.027(12) -0.025(13) 0.040(14)
Cl2 0.146(5) 0.129(4) 0.069(3) 0.035(3) -0.010(3) 0.012(4)
Cl6 0.241(13) 0.321(14) 0.408(19) -0.010(13) -0.040(14) -0.025(12)
Cl3 0.104(4) 0.286(11) 0.121(5) 0.054(6) 0.035(4) 0.081(6)

loop_
_atom_type_symbol
_atom_type_description
_atom_type_scat_dispersion_real
_atom_type_scat_dispersion_imag
_atom_type_scat_source
C C 0.0033 0.0016 'International Tables Vol C Tables 4.2.6.8 and 6.1.1.4'
H H 0.0000 0.0000 'International Tables Vol C Tables 4.2.6.8 and 6.1.1.4'
Cl Cl 0.1484 0.1585 'International Tables Vol C Tables 4.2.6.8 and 6.1.1.4'
N N 0.0061 0.0033 'International Tables Vol C Tables 4.2.6.8 and 6.1.1.4'
O O 0.0106 0.0060 'International Tables Vol C Tables 4.2.6.8 and 6.1.1.4'
Tb Tb -0.1723 4.1537 'International Tables Vol C Tables 4.2.6.8 and 6.1.1.4'

loop_
_geom_angle_atom_site_label_1
_geom_angle_atom_site_label_2
_geom_angle_atom_site_label_3
_geom_angle
_geom_angle_site_symmetry_1
_geom_angle_site_symmetry_3
_geom_angle_publ_flag
O1 Tb1 O1 100.8(3) . 2_655 ?
O1 Tb1 Tb3 76.23(13) . . ?
O1 Tb1 Tb3 174.41(15) . 2_655 ?
O1 Tb1 Tb3 174.41(15) 2_655 . ?
O1 Tb1 Tb3 76.23(13) 2_655 2_655 ?
O1 Tb1 Tb4 112.46(15) 2_655 . ?
O1 Tb1 Tb4 41.06(15) . . ?
O1 Tb1 Tb4 41.06(15) 2_655 2_655 ?
O1 Tb1 Tb4 112.46(15) . 2_655 ?
O1 Tb1 O27 68.1(2) 2_655 . ?
O1 Tb1 O27 74.5(2) 2_655 2_655 ?
O1 Tb1 O27 74.5(2) . . ?
O1 Tb1 O27 68.1(2) . 2_655 ?
O2 Tb1 O1 138.9(2) 2_655 . ?
O2 Tb1 O1 75.0(2) . . ?
O2 Tb1 O1 75.0(2) 2_655 2_655 ?
O2 Tb1 O1 138.9(2) . 2_655 ?
O2 Tb1 O2 134.4(3) 2_655 . ?
O2 Tb1 Tb3 110.41(14) 2_655 . ?
O2 Tb1 Tb3 35.99(13) . . ?
O2 Tb1 Tb3 35.99(13) 2_655 2_655 ?
O2 Tb1 Tb3 110.41(14) . 2_655 ?
O2 Tb1 Tb4 40.06(14) . . ?
O2 Tb1 Tb4 172.54(14) . 2_655 ?
O2 Tb1 Tb4 172.53(14) 2_655 . ?
O2 Tb1 Tb4 40.07(14) 2_655 2_655 ?
O2 Tb1 O27 65.88(19) 2_655 . ?
O2 Tb1 O27 142.9(2) 2_655 2_655 ?
O2 Tb1 O27 65.88(19) . 2_655 ?
O2 Tb1 O27 142.9(2) . . ?
Tb3 Tb1 Tb3 107.113(17) 2_655 . ?
O3 Tb1 O1 146.8(2) 2_655 . ?
O3 Tb1 O1 146.8(2) . 2_655 ?
O3 Tb1 O1 71.48(19) . . ?
O3 Tb1 O1 71.49(19) 2_655 2_655 ?
O3 Tb1 O2 71.9(2) . . ?
O3 Tb1 O2 89.76(19) . 2_655 ?
O3 Tb1 O2 71.9(2) 2_655 2_655 ?
O3 Tb1 O2 89.76(19) 2_655 . ?
O3 Tb1 Tb3 108.32(13) 2_655 . ?
O3 Tb1 Tb3 108.32(13) . 2_655 ?
O3 Tb1 Tb3 37.07(14) . . ?
O3 Tb1 Tb3 37.07(14) 2_655 2_655 ?
O3 Tb1 O3 132.0(3) 2_655 . ?
O3 Tb1 Tb4 110.60(14) 2_655 . ?
O3 Tb1 Tb4 83.44(13) . . ?
O3 Tb1 Tb4 83.44(13) 2_655 2_655 ?
O3 Tb1 Tb4 110.60(14) . 2_655 ?
O3 Tb1 O27 127.14(19) . 2_655 ?
O3 Tb1 O27 78.7(2) 2_655 2_655 ?
O3 Tb1 O27 127.14(19) 2_655 . ?
O3 Tb1 O27 78.7(2) . . ?
Tb4 Tb1 Tb3 62.187(9) 2_655 2_655 ?
Tb4 Tb1 Tb3 62.186(9) . . ?
Tb4 Tb1 Tb3 144.426(13) 2_655 . ?
Tb4 Tb1 Tb3 144.426(13) . 2_655 ?
Tb4 Tb1 Tb4 146.06(2) 2_655 . ?
O27 Tb1 Tb3 99.90(14) . 2_655 ?
O27 Tb1 Tb3 99.89(14) 2_655 . ?
O27 Tb1 Tb3 115.07(14) 2_655 2_655 ?
O27 Tb1 Tb3 115.07(14) . . ?
O27 Tb1 Tb4 115.47(14) 2_655 2_655 ?
O27 Tb1 Tb4 115.47(14) . . ?
O27 Tb1 Tb4 43.72(14) . 2_655 ?
O27 Tb1 Tb4 43.72(14) 2_655 . ?
O27 Tb1 O27 119.8(3) 2_655 . ?
Tb3 Cl1 Tb3 143.10(11) 2_655 . ?
Tb3 Cl1 Tb5 72.42(2) . . ?
Tb3 Cl1 Tb5 144.48(9) . 2_655 ?
Tb3 Cl1 Tb5 72.43(2) 2_655 2_655 ?
Tb3 Cl1 Tb5 144.48(9) 2_655 . ?
Tb5 Cl1 Tb5 72.05(7) . 2_655 ?
Tb1 O1 H1 112.9 . . ?
Tb1 O1 Tb2 104.8(2) . . ?
Tb1 O1 Tb4 98.4(2) . . ?
Tb2 O1 H1 112.9 . . ?
Tb4 O1 H1 112.9 . . ?
Tb4 O1 Tb2 113.7(2) . . ?
H1WA O1W H1WB 99.5 . . ?
Tb7 O1W H1WA 114.2 . . ?
Tb7 O1W H1WB 114.5 . . ?
C3 N1 H1A 106.3 . . ?
C3 N1 C5 118.1(9) . . ?
C3 N1 Tb7 108.3(6) . . ?
C5 N1 H1A 106.3 . . ?
C5 N1 Tb7 111.0(6) . . ?
Tb7 N1 H1A 106.3 . . ?
H1B C1 H1C 108.5 . . ?
C3 C1 H1B 110.2 . . ?
C3 C1 H1C 110.2 . . ?
O14 C1 H1B 110.2 . . ?
O14 C1 H1C 110.2 . . ?
O14 C1 C3 107.4(10) . . ?
O1 Tb2 Tb1 37.33(13) . . ?
O1 Tb2 Tb3 78.75(14) . . ?
O1 Tb2 O4 65.0(2) . . ?
O1 Tb2 O4W 127.8(2) . . ?
O1 Tb2 N4 130.5(2) . . ?
O1 Tb2 O22 122.7(2) . . ?
O1 Tb2 O24 134.2(3) . . ?
O1 Tb2 O26 73.6(2) . . ?
Tb3 Tb2 Tb1 60.979(11) . . ?
O3 Tb2 Tb1 35.50(13) . . ?
O3 Tb2 O1 70.66(19) . . ?
O3 Tb2 Tb3 39.86(14) . . ?
O3 Tb2 O4 74.4(2) . . ?
O3 Tb2 O4W 73.3(2) . . ?
O3 Tb2 N4 129.3(2) . . ?
O3 Tb2 O22 67.11(18) . . ?
O3 Tb2 O23 147.0(2) . . ?
O3 Tb2 O24 140.5(3) . . ?
O3 Tb2 O26 97.6(2) . . ?
O4 Tb2 Tb1 74.38(14) . . ?
O4 Tb2 Tb3 40.89(14) . . ?
O4 Tb2 O4W 136.2(2) . . ?
O4 Tb2 N4 77.4(2) . . ?
O4 Tb2 O22 67.6(2) . . ?
O4 Tb2 O24 139.4(2) . . ?
O4W Tb2 Tb1 94.94(18) . . ?
O4W Tb2 Tb3 96.5(2) . . ?
O4W Tb2 N4 101.6(3) . . ?
O4W Tb2 O22 73.0(3) . . ?
N4 Tb2 Tb1 151.2(2) . . ?
N4 Tb2 Tb3 93.56(19) . . ?
O22 Tb2 Tb1 100.07(14) . . ?
O22 Tb2 Tb3 44.07(15) . . ?
O22 Tb2 N4 63.4(2) . . ?
O23 Tb2 Tb1 114.83(16) . . ?
O23 Tb2 O1 77.7(2) . . ?
O23 Tb2 Tb3 125.0(2) . . ?
O23 Tb2 O4 84.2(3) . . ?
O23 Tb2 O4W 136.6(3) . . ?
O23 Tb2 N4 67.2(2) . . ?
O23 Tb2 O22 126.9(2) . . ?
O23 Tb2 O24 70.4(3) . . ?
O23 Tb2 O26 81.8(3) . . ?
O24 Tb2 Tb1 144.94(18) . . ?
O24 Tb2 Tb3 146.9(2) . . ?
O24 Tb2 O4W 67.3(3) . . ?
O24 Tb2 N4 63.8(3) . . ?
O24 Tb2 O22 102.8(3) . . ?
O26 Tb2 Tb1 76.28(15) . . ?
O26 Tb2 Tb3 135.74(15) . . ?
O26 Tb2 O4 138.2(2) . . ?
O26 Tb2 O4W 75.1(3) . . ?
O26 Tb2 N4 130.7(2) . . ?
O26 Tb2 O22 147.5(2) . . ?
O26 Tb2 O24 70.1(2) . . ?
Tb1 O2 H2 113.3 . . ?
Tb3 O2 Tb1 107.0(2) . . ?
Tb3 O2 H2 113.3 . . ?
Tb3 O2 Tb4 109.3(2) . . ?
Tb4 O2 Tb1 99.6(2) . . ?
Tb4 O2 H2 113.3 . . ?
H2WA O2W H2WB 98.5 . . ?
Tb4 O2W H2WA 116.0 . . ?
Tb4 O2W H2WB 115.7 . . ?
Tb6 N2 H2A 107.6 . . ?
C26 N2 H2A 107.6 . . ?
C26 N2 Tb6 110.0(6) . . ?
C26 N2 C27 117.0(8) . . ?
C27 N2 H2A 107.6 . . ?
C27 N2 Tb6 106.7(6) . . ?
H2B C2 H2C 108.1 . . ?
C3 C2 H2B 109.5 . . ?
C3 C2 H2C 109.5 . . ?
O13 C2 H2B 109.5 . . ?
O13 C2 H2C 109.5 . . ?
O13 C2 C3 110.7(10) . . ?
Cl1 Tb3 Tb1 54.89(6) . . ?
Cl1 Tb3 Tb2 105.68(5) . . ?
Cl1 Tb3 Tb8 106.70(5) . . ?
Tb2 Tb3 Tb1 61.518(10) . . ?
O2 Tb3 Tb1 36.97(14) . . ?
O2 Tb3 Cl1 68.74(15) . . ?
O2 Tb3 Tb2 83.03(15) . . ?
O2 Tb3 O3 71.9(2) . . ?
O2 Tb3 O4 70.2(2) . . ?
O2 Tb3 O5 135.39(19) . . ?
O2 Tb3 O7 92.5(2) . . ?
O2 Tb3 Tb8 110.88(15) . . ?
O2 Tb3 O8 145.9(2) . . ?
O2 Tb3 O22 126.0(2) . . ?
O2 Tb3 O32 78.4(2) . . ?
O3 Tb3 Tb1 36.15(13) . . ?
O3 Tb3 Cl1 66.56(13) . . ?
O3 Tb3 Tb2 39.22(13) . . ?
O3 Tb3 O4 74.6(2) . . ?
O3 Tb3 O7 133.89(18) . . ?
O3 Tb3 Tb8 171.68(13) . . ?
O3 Tb3 O8 139.1(2) . . ?
O3 Tb3 O22 65.80(19) . . ?
O3 Tb3 O32 143.89(19) . . ?
O4 Tb3 Tb1 75.15(14) . . ?
O4 Tb3 Cl1 130.01(15) . . ?
O4 Tb3 Tb2 41.74(16) . . ?
O4 Tb3 Tb8 113.73(15) . . ?
O4 Tb3 O22 67.4(2) . . ?
O4 Tb3 O32 76.4(2) . . ?
O5 Tb3 Tb1 110.22(14) . . ?
O5 Tb3 Cl1 66.66(14) . . ?
O5 Tb3 Tb2 107.97(15) . . ?
O5 Tb3 O3 89.5(2) . . ?
O5 Tb3 O4 144.2(2) . . ?
O5 Tb3 O7 71.4(2) . . ?
O5 Tb3 Tb8 83.10(15) . . ?
O5 Tb3 O8 70.65(19) . . ?
O5 Tb3 O22 76.86(19) . . ?
O5 Tb3 O32 126.4(2) . . ?
O7 Tb3 Tb1 111.69(13) . . ?
O7 Tb3 Cl1 67.34(14) . . ?
O7 Tb3 Tb2 172.80(13) . . ?
O7 Tb3 O4 141.4(2) . . ?
O7 Tb3 Tb8 39.57(13) . . ?
O7 Tb3 O8 74.2(2) . . ?
O7 Tb3 O22 141.30(19) . . ?
O7 Tb3 O32 66.3(2) . . ?
Tb8 Tb3 Tb1 144.323(14) . . ?
Tb8 Tb3 Tb2 147.537(14) . . ?
O8 Tb3 Tb1 174.05(15) . . ?
O8 Tb3 Cl1 129.31(15) . . ?
O8 Tb3 Tb2 112.54(15) . . ?
O8 Tb3 O4 100.63(19) . . ?
O8 Tb3 Tb8 41.16(15) . . ?
O8 Tb3 O22 74.8(2) . . ?
O8 Tb3 O32 67.4(2) . . ?
O22 Tb3 Tb1 99.57(14) . . ?
O22 Tb3 Cl1 118.81(14) . . ?
O22 Tb3 Tb2 42.95(14) . . ?
O22 Tb3 Tb8 115.87(15) . . ?
O32 Tb3 Tb1 114.93(14) . . ?
O32 Tb3 Cl1 120.65(16) . . ?
O32 Tb3 Tb2 117.97(15) . . ?
O32 Tb3 Tb8 43.32(14) . . ?
O32 Tb3 O22 120.5(2) . . ?
Tb1 O3 Tb2 108.7(2) . . ?
Tb1 O3 Tb3 106.8(2) . . ?
Tb1 O3 H3 113.2 . . ?
Tb2 O3 Tb3 100.91(19) . . ?
Tb2 O3 H3 113.2 . . ?
Tb3 O3 H3 113.2 . . ?
H3WA O3W H3WB 102.6 . . ?
Tb6 O3W H3WA 112.5 . . ?
Tb6 O3W H3WB 110.1 . . ?
Tb8 N3 H3A 105.9 . . ?
C8 N3 H3A 105.9 . . ?
C8 N3 Tb8 110.9(6) . . ?
C9 N3 H3A 105.9 . . ?
C9 N3 Tb8 108.0(6) . . ?
C9 N3 C8 119.4(9) . . ?
N1 C3 C1 108.8(11) . . ?
N1 C3 C2 107.9(10) . . ?
N1 C3 C4 115.4(9) . . ?
C2 C3 C1 108.9(11) . . ?
C2 C3 C4 109.5(11) . . ?
C4 C3 C1 106.1(11) . . ?
Tb1 Tb4 Tb3 60.896(11) . . ?
O1 Tb4 Tb1 40.58(13) . . ?
O1 Tb4 O2W 137.3(3) . . ?
O1 Tb4 Tb3 75.04(13) . . ?
O1 Tb4 N5 79.3(3) . 2_655 ?
O1 Tb4 O27 68.0(2) . 2_655 ?
O1 Tb4 O28 77.4(3) . 2_655 ?
O1 Tb4 O29 136.8(3) . 2_655 ?
O1 Tb4 O31 139.7(2) . . ?
O2 Tb4 Tb1 40.29(14) . . ?
O2 Tb4 O1 74.7(2) . . ?
O2 Tb4 O2W 77.7(3) . . ?
O2 Tb4 Tb3 34.95(13) . . ?
O2 Tb4 O4 70.1(2) . . ?
O2 Tb4 N5 128.1(2) . 2_655 ?
O2 Tb4 O27 66.27(19) . 2_655 ?
O2 Tb4 O28 145.4(3) . 2_655 ?
O2 Tb4 O29 147.6(4) . 2_655 ?
O2 Tb4 O31 93.5(2) . . ?
O2W Tb4 Tb1 99.2(2) . . ?
O2W Tb4 Tb3 99.5(2) . . ?
O2W Tb4 N5 93.1(3) . 2_655 ?
O2W Tb4 O27 71.3(3) . 2_655 ?
O2W Tb4 O28 136.7(4) . 2_655 ?
O2W Tb4 O29 72.1(4) . 2_655 ?
O2W Tb4 O31 73.4(3) . . ?
O4 Tb4 Tb1 78.77(14) . . ?
O4 Tb4 O1 66.2(2) . . ?
O4 Tb4 O2W 131.5(3) . . ?
O4 Tb4 Tb3 37.11(15) . . ?
O4 Tb4 N5 135.3(3) . 2_655 ?
O4 Tb4 O27 122.8(2) . 2_655 ?
O4 Tb4 O28 80.2(3) . 2_655 ?
O4 Tb4 O29 123.5(3) . 2_655 ?
O4 Tb4 O31 73.5(2) . . ?
N5 Tb4 Tb1 93.52(18) 2_655 . ?
N5 Tb4 Tb3 152.8(2) 2_655 . ?
O27 Tb4 Tb1 44.04(14) 2_655 . ?
O27 Tb4 Tb3 98.98(13) 2_655 . ?
O27 Tb4 N5 62.5(2) 2_655 2_655 ?
O28 Tb4 Tb1 117.7(3) 2_655 . ?
O28 Tb4 Tb3 117.2(2) 2_655 . ?
O28 Tb4 N5 64.6(3) 2_655 2_655 ?
O28 Tb4 O27 120.4(3) 2_655 2_655 ?
O29 Tb4 Tb1 156.6(2) 2_655 . ?
O29 Tb4 Tb3 140.9(2) 2_655 . ?
O29 Tb4 N5 66.0(3) 2_655 2_655 ?
O29 Tb4 O27 113.2(3) 2_655 2_655 ?
O29 Tb4 O28 65.1(5) 2_655 2_655 ?
O31 Tb4 Tb1 132.54(15) . . ?
O31 Tb4 Tb3 73.98(15) . . ?
O31 Tb4 N5 133.0(2) . 2_655 ?
O31 Tb4 O27 142.2(2) . 2_655 ?
O31 Tb4 O28 94.7(3) . 2_655 ?
O31 Tb4 O29 67.0(3) . 2_655 ?
Tb2 O4 H4 112.8 . . ?
Tb3 O4 Tb2 97.4(2) . . ?
Tb3 O4 H4 112.8 . . ?
Tb4 O4 Tb2 113.7(2) . . ?
Tb4 O4 Tb3 106.4(2) . . ?
Tb4 O4 H4 112.8 . . ?
Tb2 O4W H4WA 114.8 . . ?
Tb2 O4W H4WB 116.4 . . ?
H4WA O4W H4WB 97.4 . . ?
Tb2 N4 H4A 107.3 . . ?
C14 N4 Tb2 110.8(5) . . ?
C14 N4 H4A 107.3 . . ?
C14 N4 C16 117.1(7) . . ?
C16 N4 Tb2 106.6(5) . . ?
C16 N4 H4A 107.3 . . ?
C3 C4 H4B 109.9 . . ?
C3 C4 H4C 109.9 . . ?
H4B C4 H4C 108.3 . . ?
O15 C4 C3 109.1(12) . . ?
O15 C4 H4B 109.9 . . ?
O15 C4 H4C 109.9 . . ?
Cl1 Tb5 Tb5 53.98(3) . 2_655 ?
Cl1 Tb5 Tb6 105.21(3) . . ?
Cl1 Tb5 Tb7 106.04(3) . . ?
O5 Tb5 Cl1 65.81(14) . . ?
O5 Tb5 Tb5 109.27(13) . 2_655 ?
O5 Tb5 Tb6 39.55(13) . . ?
O5 Tb5 O6 74.9(2) . . ?
O5 Tb5 Tb7 170.98(13) . . ?
O5 Tb5 O9 140.8(2) . . ?
O5 Tb5 O11 143.1(2) . . ?
O5 Tb5 O17 66.3(2) . . ?
Tb6 Tb5 Tb5 141.855(18) . 2_655 ?
Tb6 Tb5 Tb7 148.740(15) . . ?
O6 Tb5 Cl1 129.25(14) . . ?
O6 Tb5 Tb5 175.85(15) . 2_655 ?
O6 Tb5 Tb6 41.84(15) . . ?
O6 Tb5 Tb7 114.07(15) . . ?
O6 Tb5 O11 76.1(2) . . ?
O6 Tb5 O17 67.2(2) . . ?
Tb7 Tb5 Tb5 61.782(10) . 2_655 ?
O7 Tb5 Cl1 67.59(14) . . ?
O7 Tb5 Tb5 110.51(13) . 2_655 ?
O7 Tb5 O5 71.6(2) . . ?
O7 Tb5 Tb6 83.08(14) . . ?
O7 Tb5 O6 70.47(19) . . ?
O7 Tb5 Tb7 109.62(15) . . ?
O7 Tb5 O9 145.1(2) . . ?
O7 Tb5 O10 90.6(2) . . ?
O7 Tb5 O10 134.6(2) . 2_655 ?
O7 Tb5 O11 77.6(2) . . ?
O7 Tb5 O17 126.0(2) . . ?
O9 Tb5 Cl1 129.33(14) . . ?
O9 Tb5 Tb5 75.44(14) . 2_655 ?
O9 Tb5 Tb6 114.05(14) . . ?
O9 Tb5 O6 101.4(2) . . ?
O9 Tb5 Tb7 41.18(15) . . ?
O9 Tb5 O11 67.6(2) . . ?
O9 Tb5 O17 76.2(2) . . ?
O10 Tb5 Cl1 67.03(14) 2_655 . ?
O10 Tb5 Cl1 66.54(14) . . ?
O10 Tb5 Tb5 36.96(14) 2_655 2_655 ?
O10 Tb5 Tb5 35.98(13) . 2_655 ?
O10 Tb5 O5 132.35(19) . . ?
O10 Tb5 O5 89.69(19) 2_655 . ?
O10 Tb5 Tb6 108.49(14) 2_655 . ?
O10 Tb5 Tb6 171.20(14) . . ?
O10 Tb5 O6 140.9(2) . . ?
O10 Tb5 O6 144.9(2) 2_655 . ?
O10 Tb5 Tb7 83.29(14) 2_655 . ?
O10 Tb5 Tb7 39.69(14) . . ?
O10 Tb5 O9 70.9(2) 2_655 . ?
O10 Tb5 O9 74.5(2) . . ?
O10 Tb5 O10 71.8(2) 2_655 . ?
O10 Tb5 O11 66.3(2) . . ?
O10 Tb5 O11 126.8(2) 2_655 . ?
O10 Tb5 O17 143.1(2) . . ?
O10 Tb5 O17 77.7(2) 2_655 . ?
O11 Tb5 Cl1 119.67(15) . . ?
O11 Tb5 Tb5 100.04(14) . 2_655 ?
O11 Tb5 Tb6 117.90(14) . . ?
O11 Tb5 Tb7 43.56(15) . . ?
O11 Tb5 O17 121.0(2) . . ?
O17 Tb5 Cl1 119.31(15) . . ?
O17 Tb5 Tb5 114.17(14) . 2_655 ?
O17 Tb5 Tb6 42.94(14) . . ?
O17 Tb5 Tb7 117.28(14) . . ?
Tb3 O5 Tb5 107.3(2) . . ?
Tb3 O5 H5 113.0 . . ?
Tb3 O5 Tb6 109.5(2) . . ?
Tb5 O5 H5 113.0 . . ?
Tb6 O5 Tb5 100.2(2) . . ?
Tb6 O5 H5 113.0 . . ?
H5WA O5W H5WB 101.7 . . ?
Tb8 O5W H5WA 111.4 . . ?
Tb8 O5W H5WB 111.6 . . ?
Tb4 N5 H5A 106.9 2_655 . ?
C20 N5 Tb4 112.4(6) . 2_655 ?
C20 N5 H5A 106.9 . . ?
C20 N5 C21 116.4(9) . . ?
C21 N5 Tb4 106.8(6) . 2_655 ?
C21 N5 H5A 106.9 . . ?
N1 C5 H5B 110.0 . . ?
N1 C5 H5C 110.0 . . ?
N1 C5 C6 108.7(8) . . ?
H5B C5 H5C 108.3 . . ?
C6 C5 H5B 110.0 . . ?
C6 C5 H5C 110.0 . . ?
N2 Tb6 Tb3 152.4(2) . . ?
N2 Tb6 Tb5 93.96(18) . . ?
O3W Tb6 N2 99.7(3) . . ?
O3W Tb6 Tb3 95.4(2) . . ?
O3W Tb6 Tb5 96.44(19) . . ?
O3W Tb6 O17 72.8(2) . . ?
Tb5 Tb6 Tb3 61.222(10) . . ?
O5 Tb6 N2 129.8(2) . . ?
O5 Tb6 Tb3 35.09(13) . . ?
O5 Tb6 O3W 73.8(2) . . ?
O5 Tb6 Tb5 40.27(14) . . ?
O5 Tb6 O6 75.1(2) . . ?
O5 Tb6 O8 70.09(19) . . ?
O5 Tb6 O17 67.37(19) . . ?
O5 Tb6 O18 139.8(3) . . ?
O5 Tb6 O19 148.7(2) . . ?
O5 Tb6 O21 97.7(2) . . ?
O6 Tb6 N2 78.0(3) . . ?
O6 Tb6 Tb3 75.10(13) . . ?
O6 Tb6 O3W 136.4(2) . . ?
O6 Tb6 Tb5 41.37(13) . . ?
O6 Tb6 O17 67.4(2) . . ?
O6 Tb6 O18 139.5(3) . . ?
O6 Tb6 O19 84.2(3) . . ?
O8 Tb6 N2 132.0(3) . . ?
O8 Tb6 Tb3 37.15(13) . . ?
O8 Tb6 O3W 128.1(3) . . ?
O8 Tb6 Tb5 78.79(14) . . ?
O8 Tb6 O6 65.4(2) . . ?
O8 Tb6 O17 122.3(2) . . ?
O8 Tb6 O18 134.4(3) . . ?
O8 Tb6 O19 80.1(2) . . ?
O8 Tb6 O21 73.2(2) . . ?
O17 Tb6 N2 63.3(2) . . ?
O17 Tb6 Tb3 99.89(14) . . ?
O17 Tb6 Tb5 43.63(14) . . ?
O18 Tb6 N2 63.5(3) . . ?
O18 Tb6 Tb3 144.1(2) . . ?
O18 Tb6 O3W 66.3(3) . . ?
O18 Tb6 Tb5 146.7(3) . . ?
O18 Tb6 O17 103.1(3) . . ?
O18 Tb6 O19 69.6(3) . . ?
O19 Tb6 N2 65.9(2) . . ?
O19 Tb6 Tb3 117.02(17) . . ?
O19 Tb6 O3W 135.2(3) . . ?
O19 Tb6 Tb5 125.5(2) . . ?
O19 Tb6 O17 125.4(2) . . ?
O21 Tb6 N2 129.8(2) . . ?
O21 Tb6 Tb3 76.27(15) . . ?
O21 Tb6 O3W 76.3(3) . . ?
O21 Tb6 Tb5 136.14(15) . . ?
O21 Tb6 O6 138.0(2) . . ?
O21 Tb6 O17 148.4(2) . . ?
O21 Tb6 O18 69.7(3) . . ?
O21 Tb6 O19 82.2(3) . . ?
Tb5 O6 Tb6 96.8(2) . . ?
Tb5 O6 H6 113.3 . . ?
Tb6 O6 H6 113.3 . . ?
Tb8 O6 Tb5 105.3(2) . . ?
Tb8 O6 Tb6 113.5(2) . . ?
Tb8 O6 H6 113.3 . . ?
O11 C6 C5 116.8(8) . . ?
O12 C6 C5 119.8(8) . . ?
O12 C6 O11 123.4(9) . . ?
O1W Tb7 N1 96.9(3) . . ?
O1W Tb7 Tb5 96.5(2) . . ?
O1W Tb7 Tb5 96.8(2) . 2_655 ?
O1W Tb7 O11 71.7(3) . . ?
O1W Tb7 O13 136.0(4) . . ?
O1W Tb7 O14 69.1(4) . . ?
O1W Tb7 O16 75.2(3) . 2_655 ?
N1 Tb7 Tb5 152.4(2) . 2_655 ?
N1 Tb7 Tb5 93.5(2) . . ?
Tb5 Tb7 Tb5 61.161(12) . 2_655 ?
O9 Tb7 O1W 135.5(3) . . ?
O9 Tb7 O1W 129.9(3) 2_655 . ?
O9 Tb7 N1 133.0(3) 2_655 . ?
O9 Tb7 N1 78.7(3) . . ?
O9 Tb7 Tb5 78.74(14) 2_655 . ?
O9 Tb7 Tb5 74.80(14) . 2_655 ?
O9 Tb7 Tb5 37.29(14) 2_655 2_655 ?
O9 Tb7 Tb5 40.78(14) . . ?
O9 Tb7 O9 65.3(2) 2_655 . ?
O9 Tb7 O11 121.7(2) 2_655 . ?
O9 Tb7 O11 66.9(2) . . ?
O9 Tb7 O13 80.8(3) 2_655 . ?
O9 Tb7 O13 82.3(3) . . ?
O9 Tb7 O14 140.1(3) . . ?
O9 Tb7 O14 129.2(4) 2_655 . ?
O9 Tb7 O16 139.0(2) . 2_655 ?
O9 Tb7 O16 73.8(2) 2_655 2_655 ?
O10 Tb7 O1W 74.4(3) . . ?
O10 Tb7 N1 128.7(2) . . ?
O10 Tb7 Tb5 35.30(13) . 2_655 ?
O10 Tb7 Tb5 40.27(13) . . ?
O10 Tb7 O9 70.4(2) . 2_655 ?
O10 Tb7 O9 74.7(2) . . ?
O10 Tb7 O11 66.29(19) . . ?
O10 Tb7 O13 148.6(3) . . ?
O10 Tb7 O14 142.4(4) . . ?
O10 Tb7 O16 95.4(2) . 2_655 ?
O11 Tb7 N1 63.1(2) . . ?
O11 Tb7 Tb5 98.98(14) . 2_655 ?
O11 Tb7 Tb5 43.02(15) . . ?
O13 Tb7 N1 64.8(3) . . ?
O13 Tb7 Tb5 122.9(3) . . ?
O13 Tb7 Tb5 118.0(2) . 2_655 ?
O13 Tb7 O11 123.2(3) . . ?
O14 Tb7 N1 65.8(3) . . ?
O14 Tb7 Tb5 141.8(2) . 2_655 ?
O14 Tb7 Tb5 151.9(3) . . ?
O14 Tb7 O11 108.9(4) . . ?
O14 Tb7 O13 67.0(4) . . ?
O16 Tb7 N1 131.9(3) 2_655 . ?
O16 Tb7 Tb5 74.99(15) 2_655 2_655 ?
O16 Tb7 Tb5 134.21(15) 2_655 . ?
O16 Tb7 O11 145.4(2) 2_655 . ?
O16 Tb7 O13 88.1(3) 2_655 . ?
O16 Tb7 O14 67.1(3) 2_655 . ?
Tb3 O7 H7 113.0 . . ?
Tb5 O7 Tb3 107.2(2) . . ?
Tb5 O7 H7 113.0 . . ?
Tb5 O7 Tb8 109.8(2) . . ?
Tb8 O7 Tb3 99.9(2) . . ?
Tb8 O7 H7 113.0 . . ?
O31 C7 C8 117.5(8) . . ?
O31 C7 O32 127.2(8) . . ?
O32 C7 C8 115.2(8) . . ?
Tb3 Tb8 Tb5 61.205(10) . . ?
N3 Tb8 Tb3 94.3(2) . . ?
N3 Tb8 Tb5 153.5(2) . . ?
O5W Tb8 Tb3 96.9(2) . . ?
O5W Tb8 N3 95.4(3) . . ?
O5W Tb8 Tb5 97.4(2) . . ?
O5W Tb8 O12 74.8(3) . . ?
O5W Tb8 O32 71.6(3) . . ?
O5W Tb8 O33 70.7(4) . . ?
O5W Tb8 O34 137.4(3) . . ?
O6 Tb8 Tb3 79.56(15) . . ?
O6 Tb8 N3 134.2(3) . . ?
O6 Tb8 Tb5 37.58(13) . . ?
O6 Tb8 O5W 130.3(3) . . ?
O6 Tb8 O8 66.0(2) . . ?
O6 Tb8 O12 72.8(2) . . ?
O6 Tb8 O32 122.8(2) . . ?
O6 Tb8 O33 125.2(3) . . ?
O6 Tb8 O34 80.2(2) . . ?
O7 Tb8 Tb3 40.49(14) . . ?
O7 Tb8 N3 129.5(2) . . ?
O7 Tb8 Tb5 34.93(13) . . ?
O7 Tb8 O5W 75.2(3) . . ?
O7 Tb8 O6 70.58(19) . . ?
O7 Tb8 O8 74.7(2) . . ?
O7 Tb8 O12 94.0(2) . . ?
O7 Tb8 O32 66.95(19) . . ?
O7 Tb8 O33 143.9(3) . . ?
O7 Tb8 O34 147.0(3) . . ?
O8 Tb8 Tb3 40.75(13) . . ?
O8 Tb8 N3 79.9(3) . . ?
O8 Tb8 Tb5 74.74(13) . . ?
O8 Tb8 O5W 135.8(2) . . ?
O8 Tb8 O12 138.8(2) . . ?
O8 Tb8 O32 67.2(2) . . ?
O8 Tb8 O33 140.0(3) . . ?
O8 Tb8 O34 79.6(3) . . ?
O12 Tb8 Tb3 133.16(14) . . ?
O12 Tb8 N3 131.9(3) . . ?
O12 Tb8 Tb5 74.08(14) . . ?
O12 Tb8 O32 144.5(2) . . ?
O12 Tb8 O34 91.8(3) . . ?
O32 Tb8 Tb3 43.34(14) . . ?
O32 Tb8 N3 63.1(2) . . ?
O32 Tb8 Tb5 99.33(14) . . ?
O33 Tb8 Tb3 154.9(2) . . ?
O33 Tb8 N3 66.3(3) . . ?
O33 Tb8 Tb5 140.1(2) . . ?
O33 Tb8 O12 66.1(3) . . ?
O33 Tb8 O32 111.6(3) . . ?
O33 Tb8 O34 67.0(4) . . ?
O34 Tb8 Tb3 120.1(3) . . ?
O34 Tb8 N3 63.7(3) . . ?
O34 Tb8 Tb5 117.81(19) . . ?
O34 Tb8 O32 120.8(3) . . ?
Tb3 O8 Tb6 105.5(2) . . ?
Tb3 O8 Tb8 98.1(2) . . ?
Tb3 O8 H8 112.7 . . ?
Tb6 O8 Tb8 114.0(2) . . ?
Tb6 O8 H8 112.7 . . ?
Tb8 O8 H8 112.7 . . ?
N3 C8 C7 108.2(8) . . ?
N3 C8 H8A 110.0 . . ?
N3 C8 H8B 110.0 . . ?
C7 C8 H8A 110.0 . . ?
C7 C8 H8B 110.0 . . ?
H8A C8 H8B 108.4 . . ?
Tb5 O9 Tb7 105.4(2) . 2_655 ?
Tb5 O9 Tb7 98.0(2) . . ?
Tb5 O9 H9 112.8 . . ?
Tb7 O9 Tb7 114.0(2) 2_655 . ?
Tb7 O9 H9 112.8 . . ?
Tb7 O9 H9 112.8 2_655 . ?
N3 C9 C11 106.4(11) . . ?
N3 C9 C12 114.7(9) . . ?
C10 C9 N3 109.4(11) . . ?
C10 C9 C11 108.2(11) . . ?
C10 C9 C12 111.3(12) . . ?
C12 C9 C11 106.5(12) . . ?
Tb5 O10 Tb5 107.1(2) 2_655 . ?
Tb5 O10 Tb7 109.0(2) 2_655 . ?
Tb5 O10 H10 113.3 2_655 . ?
Tb5 O10 H10 113.3 . . ?
Tb7 O10 Tb5 100.0(2) . . ?
Tb7 O10 H10 113.3 . . ?
C9 C10 H10A 109.0 . . ?
C9 C10 H10B 109.0 . . ?
C9 C10 O34 112.7(9) . . ?
H10A C10 H10B 107.8 . . ?
O34 C10 H10A 109.0 . . ?
O34 C10 H10B 109.0 . . ?
Tb5 O11 Tb7 93.4(2) . . ?
C6 O11 Tb5 135.2(6) . . ?
C6 O11 Tb7 122.5(6) . . ?
C9 C11 H11A 110.1 . . ?
C9 C11 H11B 110.1 . . ?
H11A C11 H11B 108.4 . . ?
O33 C11 C9 108.2(11) . . ?
O33 C11 H11A 110.1 . . ?
O33 C11 H11B 110.1 . . ?
C6 O12 Tb8 128.1(6) . . ?
C9 C12 H12A 110.2 . . ?
C9 C12 H12B 110.2 . . ?
H12A C12 H12B 108.5 . . ?
O35 C12 C9 107.4(12) . . ?
O35 C12 H12A 110.2 . . ?
O35 C12 H12B 110.2 . . ?
C2 O13 Tb7 119.7(7) . . ?
C2 O13 H13 112(2) . . ?
Tb7 O13 H13 122(2) . . ?
O21 C13 C14 119.3(8) . . ?
O21 C13 O22 123.3(9) . . ?
O22 C13 C14 117.4(8) . . ?
C1 O14 Tb7 122.0(8) . . ?
C1 O14 H14 119.4(18) . . ?
Tb7 O14 H14 118.6(17) . . ?
N4 C14 C13 109.1(7) . . ?
N4 C14 H14A 109.9 . . ?
N4 C14 H14B 109.9 . . ?
C13 C14 H14A 109.9 . . ?
C13 C14 H14B 109.9 . . ?
H14A C14 H14B 108.3 . . ?
C4 O15 H15 109.5 . . ?
H15A C15 H15B 108.0 . . ?
C16 C15 H15A 109.4 . . ?
C16 C15 H15B 109.4 . . ?
O25 C15 H15A 109.4 . . ?
O25 C15 H15B 109.4 . . ?
O25 C15 C16 111.2(9) . . ?
C25 O16 Tb7 126.6(6) . 2_655 ?
N4 C16 C15 113.8(9) . . ?
N4 C16 C17 108.7(8) . . ?
N4 C16 C18 104.8(8) . . ?
C15 C16 C17 110.6(9) . . ?
C15 C16 C18 108.8(8) . . ?
C17 C16 C18 109.9(9) . . ?
Tb6 O17 Tb5 93.4(2) . . ?
C25 O17 Tb5 135.1(6) . . ?
C25 O17 Tb6 123.4(5) . . ?
C16 C17 H17A 109.9 . . ?
C16 C17 H17B 109.9 . . ?
H17A C17 H17B 108.3 . . ?
O24 C17 C16 108.8(8) . . ?
O24 C17 H17A 109.9 . . ?
O24 C17 H17B 109.9 . . ?
Tb6 O18 H18 127(2) . . ?
C30 O18 Tb6 123.5(7) . . ?
C30 O18 H18 107(2) . . ?
C16 C18 H18A 109.2 . . ?
C16 C18 H18B 109.2 . . ?
H18A C18 H18B 107.9 . . ?
O23 C18 C16 112.1(8) . . ?
O23 C18 H18A 109.2 . . ?
O23 C18 H18B 109.2 . . ?
Tb6 O19 H19 128.6(19) . . ?
C29 O19 Tb6 120.0(6) . . ?
C29 O19 H19 109.9(19) . . ?
O26 C19 C20 118.7(8) . . ?
O26 C19 O27 125.0(9) . . ?
O27 C19 C20 116.2(8) . . ?
C28 O20 H20 109.5 . . ?
C28 O20A H20A 109.5 . . ?
N5 C20 C19 108.9(7) . . ?
N5 C20 H20B 109.9 . . ?
N5 C20 H20C 109.9 . . ?
C19 C20 H20B 109.9 . . ?
C19 C20 H20C 109.9 . . ?
H20B C20 H20C 108.3 . . ?
C13 O21 Tb6 125.5(6) . . ?
N5 C21 C22 114.5(9) . . ?
N5 C21 C23 103.2(11) . . ?
C22 C21 C23 109.8(13) . . ?
C24 C21 N5 111.6(12) . . ?
C24 C21 C22 106.8(12) . . ?
C24 C21 C23 110.9(13) . . ?
Tb2 O22 Tb3 92.98(19) . . ?
C13 O22 Tb2 122.0(6) . . ?
C13 O22 Tb3 135.0(7) . . ?
C21 C22 H22A 110.0 . . ?
C21 C22 H22B 110.0 . . ?
H22A C22 H22B 108.3 . . ?
O30 C22 C21 108.7(16) . . ?
O30 C22 H22A 110.0 . . ?
O30 C22 H22B 110.0 . . ?
Tb2 O23 H23A 107.4 . . ?
Tb2 O23 H23B 107.4 . . ?
C18 O23 Tb2 119.7(6) . . ?
C18 O23 H23A 107.4 . . ?
C18 O23 H23B 107.4 . . ?
H23A O23 H23B 106.9 . . ?
C21 C23 H23C 109.5 . . ?
C21 C23 H23D 109.5 . . ?
H23C C23 H23D 108.1 . . ?
O28 C23 C21 110.8(12) . . ?
O28 C23 H23C 109.5 . . ?
O28 C23 H23D 109.5 . . ?
Tb2 O24 H24 127.3(19) . . ?
C17 O24 Tb2 122.8(7) . . ?
C17 O24 H24 108.5(19) . . ?
C21 C24 H24A 110.1 . . ?
C21 C24 H24B 110.1 . . ?
C21 C24 O29 108.2(12) . . ?
H24A C24 H24B 108.4 . . ?
O29 C24 H24A 110.1 . . ?
O29 C24 H24B 110.1 . . ?
C15 O25 H25 109.5 . . ?
O16 C25 O17 124.6(8) . . ?
O16 C25 C26 119.2(8) . . ?
O17 C25 C26 116.1(8) . . ?
C19 O26 Tb2 125.1(6) . . ?
N2 C26 C25 109.0(8) . . ?
N2 C26 H26A 109.9 . . ?
N2 C26 H26B 109.9 . . ?
C25 C26 H26A 109.9 . . ?
C25 C26 H26B 109.9 . . ?
H26A C26 H26B 108.3 . . ?
Tb4 O27 Tb1 92.24(19) 2_655 . ?
C19 O27 Tb1 135.9(6) . . ?
C19 O27 Tb4 123.6(6) . 2_655 ?
N2 C27 C28 112.6(9) . . ?
N2 C27 C29 105.6(9) . . ?
N2 C27 C30 108.2(9) . . ?
C29 C27 C28 107.1(11) . . ?
C30 C27 C28 111.9(10) . . ?
C30 C27 C29 111.3(10) . . ?
Tb4 O28 H28 61(10) 2_655 . ?
C23 O28 Tb4 119.7(9) . 2_655 ?
C23 O28 H28 125(10) . . ?
O20 C28 O20A 115.6(16) . . ?
O20 C28 C27 110.1(14) . . ?
O20 C28 H28A 106.8 . . ?
O20A C28 C27 110.2(12) . . ?
O20A C28 H28A 106.8 . . ?
C27 C28 H28A 106.8 . . ?
Tb4 O29 H29 111(10) 2_655 . ?
C24 O29 Tb4 119.5(8) . 2_655 ?
C24 O29 H29 129(10) . . ?
O19 C29 C27 111.0(9) . . ?
O19 C29 H29A 109.4 . . ?
O19 C29 H29B 109.4 . . ?
C27 C29 H29A 109.4 . . ?
C27 C29 H29B 109.4 . . ?
H29A C29 H29B 108.0 . . ?
C22 O30 H30 109.5 . . ?
O18 C30 C27 109.1(9) . . ?
O18 C30 H30A 109.9 . . ?
O18 C30 H30B 109.9 . . ?
C27 C30 H30A 109.9 . . ?
C27 C30 H30B 109.9 . . ?
H30A C30 H30B 108.3 . . ?
C7 O31 Tb4 127.2(6) . . ?
C7 O32 Tb3 133.4(7) . . ?
C7 O32 Tb8 124.9(6) . . ?
Tb8 O32 Tb3 93.3(2) . . ?
Tb8 O33 H33 119.7 . . ?
C11 O33 Tb8 120.7(9) . . ?
C11 O33 H33 119.7 . . ?
Tb8 O34 H34 132(2) . . ?
C10 O34 Tb8 118.5(7) . . ?
C10 O34 H34 108.3(18) . . ?
C12 O35 H35 109.5 . . ?
O36 N6 O38 113.1(15) . . ?
O37 N6 O36 124.6(16) . . ?
O37 N6 O38 122.1(14) . . ?
O39 N7 O40 118.2(18) . . ?
O39 N7 O41 129(2) . . ?
O41 N7 O40 113.0(18) . . ?

loop_
_geom_bond_atom_site_label_1
_geom_bond_atom_site_label_2
_geom_bond_distance
_geom_bond_site_symmetry_2
_geom_bond_publ_flag
Tb1 O1 2.377(5) . ?
Tb1 O1 2.377(5) 2_655 ?
Tb1 O2 2.371(6) 2_655 ?
Tb1 O2 2.372(6) . ?
Tb1 Tb3 3.7701(5) . ?
Tb1 Tb3 3.7700(5) 2_655 ?
Tb1 O3 2.323(5) . ?
Tb1 O3 2.323(5) 2_655 ?
Tb1 Tb4 3.6155(4) . ?
Tb1 Tb4 3.6154(4) 2_655 ?
Tb1 O27 2.515(6) . ?
Tb1 O27 2.515(6) 2_655 ?
Cl1 Tb3 3.1972(11) 2_655 ?
Cl1 Tb3 3.1972(11) . ?
Cl1 Tb5 3.216(3) . ?
Cl1 Tb5 3.216(3) 2_655 ?
O1 H1 1.0000 . ?
O1 Tb2 2.406(6) . ?
O1 Tb4 2.400(6) . ?
O1W H1WA 0.9851 . ?
O1W H1WB 0.9853 . ?
O1W Tb7 2.438(9) . ?
N1 H1A 1.0000 . ?
N1 C3 1.454(13) . ?
N1 C5 1.490(13) . ?
N1 Tb7 2.560(8) . ?
C1 H1B 0.9900 . ?
C1 H1C 0.9900 . ?
C1 C3 1.58(2) . ?
C1 O14 1.458(13) . ?
Tb2 Tb3 3.6364(6) . ?
Tb2 O3 2.342(5) . ?
Tb2 O4 2.441(7) . ?
Tb2 O4W 2.476(8) . ?
Tb2 N4 2.559(7) . ?
Tb2 O22 2.481(6) . ?
Tb2 O23 2.395(7) . ?
Tb2 O24 2.445(8) . ?
Tb2 O26 2.437(7) . ?
O2 H2 1.0000 . ?
O2 Tb3 2.317(5) . ?
O2 Tb4 2.360(6) . ?
O2W H2WA 1.0211 . ?
O2W H2WB 1.0236 . ?
O2W Tb4 2.405(9) . ?
N2 H2A 1.0000 . ?
N2 Tb6 2.577(8) . ?
N2 C26 1.473(13) . ?
N2 C27 1.491(12) . ?
C2 H2B 0.9900 . ?
C2 H2C 0.9900 . ?
C2 C3 1.501(18) . ?
C2 O13 1.455(14) . ?
Tb3 O3 2.374(6) . ?
Tb3 O4 2.400(6) . ?
Tb3 O5 2.323(5) . ?
Tb3 O7 2.387(6) . ?
Tb3 Tb8 3.6210(6) . ?
Tb3 O8 2.388(6) . ?
Tb3 O22 2.533(6) . ?
Tb3 O32 2.489(6) . ?
O3 H3 1.0000 . ?
O3W H3WA 0.9128 . ?
O3W H3WB 0.9099 . ?
O3W Tb6 2.462(8) . ?
N3 H3A 1.0000 . ?
N3 Tb8 2.572(8) . ?
N3 C8 1.484(13) . ?
N3 C9 1.448(12) . ?
C3 C4 1.548(14) . ?
Tb4 O4 2.366(6) . ?
Tb4 N5 2.562(8) 2_655 ?
Tb4 O27 2.501(6) 2_655 ?
Tb4 O28 2.470(11) 2_655 ?
Tb4 O29 2.466(9) 2_655 ?
Tb4 O31 2.445(7) . ?
O4 H4 1.0000 . ?
O4W H4WA 1.0330 . ?
O4W H4WB 1.0382 . ?
N4 H4A 1.0000 . ?
N4 C14 1.470(12) . ?
N4 C16 1.500(12) . ?
C4 H4B 0.9900 . ?
C4 H4C 0.9900 . ?
C4 O15 1.394(19) . ?
Tb5 Tb5 3.7832(7) 2_655 ?
Tb5 O5 2.380(6) . ?
Tb5 Tb6 3.6237(6) . ?
Tb5 O6 2.412(5) . ?
Tb5 Tb7 3.6244(6) . ?
Tb5 O7 2.321(6) . ?
Tb5 O9 2.391(6) . ?
Tb5 O10 2.325(5) 2_655 ?
Tb5 O10 2.379(5) . ?
Tb5 O11 2.477(6) . ?
Tb5 O17 2.505(6) . ?
O5 H5 1.0000 . ?
O5 Tb6 2.344(5) . ?
O5W H5WA 0.9336 . ?
O5W H5WB 0.9327 . ?
O5W Tb8 2.430(9) . ?
N5 Tb4 2.562(8) 2_655 ?
N5 H5A 1.0000 . ?
N5 C20 1.461(13) . ?
N5 C21 1.476(12) . ?
C5 H5B 0.9900 . ?
C5 H5C 0.9900 . ?
C5 C6 1.508(13) . ?
Tb6 O6 2.434(7) . ?
Tb6 O8 2.400(6) . ?
Tb6 O17 2.473(6) . ?
Tb6 O18 2.443(8) . ?
Tb6 O19 2.444(7) . ?
Tb6 O21 2.416(7) . ?
O6 H6 1.0000 . ?
O6 Tb8 2.386(6) . ?
C6 O11 1.276(10) . ?
C6 O12 1.242(11) . ?
Tb7 Tb5 3.8055(5) 2_655 ?
Tb7 O9 2.395(6) 2_655 ?
Tb7 O9 2.410(6) . ?
Tb7 O10 2.351(6) . ?
Tb7 O11 2.502(6) . ?
Tb7 O13 2.475(9) . ?
Tb7 O14 2.466(9) . ?
Tb7 O16 2.450(7) 2_655 ?
O7 H7 1.0000 . ?
O7 Tb8 2.342(5) . ?
C7 C8 1.559(12) . ?
C7 O31 1.224(11) . ?
C7 O32 1.248(11) . ?
Tb8 O8 2.407(6) . ?
Tb8 O12 2.448(7) . ?
Tb8 O32 2.488(6) . ?
Tb8 O33 2.445(8) . ?
Tb8 O34 2.472(8) . ?
O8 H8 1.0000 . ?
C8 H8A 0.9900 . ?
C8 H8B 0.9900 . ?
O9 Tb7 2.395(6) 2_655 ?
O9 H9 1.0000 . ?
C9 C10 1.445(18) . ?
C9 C11 1.58(2) . ?
C9 C12 1.534(12) . ?
O10 Tb5 2.325(5) 2_655 ?
O10 H10 1.0000 . ?
C10 H10A 0.9900 . ?
C10 H10B 0.9900 . ?
C10 O34 1.473(13) . ?
C11 H11A 0.9900 . ?
C11 H11B 0.9900 . ?
C11 O33 1.436(15) . ?
C12 H12A 0.9900 . ?
C12 H12B 0.9900 . ?
C12 O35 1.391(16) . ?
O13 H13 0.875(10) . ?
C13 C14 1.500(14) . ?
C13 O21 1.273(12) . ?
C13 O22 1.275(10) . ?
O14 H14 0.877(9) . ?
C14 H14A 0.9900 . ?
C14 H14B 0.9900 . ?
O15 H15 0.8400 . ?
C15 H15A 0.9900 . ?
C15 H15B 0.9900 . ?
C15 C16 1.509(12) . ?
C15 O25 1.388(16) . ?
O16 Tb7 2.450(7) 2_655 ?
O16 C25 1.238(11) . ?
C16 C17 1.515(16) . ?
C16 C18 1.542(14) . ?
O17 C25 1.266(10) . ?
C17 H17A 0.9900 . ?
C17 H17B 0.9900 . ?
C17 O24 1.442(11) . ?
O18 H18 0.867(10) . ?
O18 C30 1.427(12) . ?
C18 H18A 0.9900 . ?
C18 H18B 0.9900 . ?
C18 O23 1.444(11) . ?
O19 H19 0.873(10) . ?
O19 C29 1.443(12) . ?
C19 C20 1.532(13) . ?
C19 O26 1.251(11) . ?
C19 O27 1.257(10) . ?
O20 H20 0.8400 . ?
O20 C28 1.37(2) . ?
O20A H20A 0.8400 . ?
O20A C28 1.43(3) . ?
C20 H20B 0.9900 . ?
C20 H20C 0.9900 . ?
C21 C22 1.539(14) . ?
C21 C23 1.60(2) . ?
C21 C24 1.42(2) . ?
C22 H22A 0.9900 . ?
C22 H22B 0.9900 . ?
C22 O30 1.356(15) . ?
O23 H23A 0.9900 . ?
O23 H23B 0.9900 . ?
C23 H23C 0.9900 . ?
C23 H23D 0.9900 . ?
C23 O28 1.442(16) . ?
O24 H24 0.873(10) . ?
C24 H24A 0.9900 . ?
C24 H24B 0.9900 . ?
C24 O29 1.433(16) . ?
O25 H25 0.8400 . ?
C25 C26 1.533(12) . ?
C26 H26A 0.9900 . ?
C26 H26B 0.9900 . ?
O27 Tb4 2.501(6) 2_655 ?
C27 C28 1.543(15) . ?
C27 C29 1.529(17) . ?
C27 C30 1.511(18) . ?
O28 Tb4 2.470(11) 2_655 ?
O28 H28 0.64(18) . ?
C28 H28A 1.0000 . ?
O29 Tb4 2.466(9) 2_655 ?
O29 H29 0.90(2) . ?
C29 H29A 0.9900 . ?
C29 H29B 0.9900 . ?
O30 H30 0.8400 . ?
C30 H30A 0.9900 . ?
C30 H30B 0.9900 . ?
O33 H33 0.9500 . ?
O34 H34 0.881(10) . ?
O35 H35 0.8400 . ?
N6 O36 1.249(16) . ?
N6 O37 1.038(18) . ?
N6 O38 1.341(18) . ?
N7 O39 1.24(2) . ?
N7 O40 1.36(2) . ?
N7 O41 1.26(2) . ?
Cl6 Cl6 1.66(3) 2_655 ?

loop_
_geom_torsion_atom_site_label_1
_geom_torsion_atom_site_label_2
_geom_torsion_atom_site_label_3
_geom_torsion_atom_site_label_4
_geom_torsion
_geom_torsion_site_symmetry_1
_geom_torsion_site_symmetry_2
_geom_torsion_site_symmetry_3
_geom_torsion_site_symmetry_4
_geom_torsion_publ_flag
N1 C3 C4 O15 -51.6(17) . . . . ?
N1 C5 C6 O11 28.5(13) . . . . ?
N1 C5 C6 O12 -151.2(9) . . . . ?
C1 C3 C4 O15 -172.2(12) . . . . ?
Tb2 N4 C14 C13 -44.6(10) . . . . ?
Tb2 N4 C16 C15 176.7(7) . . . . ?
Tb2 N4 C16 C17 -59.6(8) . . . . ?
Tb2 N4 C16 C18 57.9(8) . . . . ?
N2 C27 C28 O20 162.0(14) . . . . ?
N2 C27 C28 O20A -69.4(18) . . . . ?
N2 C27 C29 O19 -51.5(13) . . . . ?
N2 C27 C30 O18 42.8(12) . . . . ?
C2 C3 C4 O15 70.4(14) . . . . ?
N3 C9 C10 O34 -40.0(18) . . . . ?
N3 C9 C11 O33 55.2(12) . . . . ?
N3 C9 C12 O35 -57.4(18) . . . . ?
C3 N1 C5 C6 -171.5(10) . . . . ?
C3 C1 O14 Tb7 -14.2(18) . . . . ?
C3 C2 O13 Tb7 12.3(16) . . . . ?
Tb4 N5 C20 C19 -43.2(11) 2_655 . . . ?
Tb4 N5 C21 C22 -177.2(13) 2_655 . . . ?
Tb4 N5 C21 C23 63.5(11) 2_655 . . . ?
Tb4 N5 C21 C24 -55.7(12) 2_655 . . . ?
N4 C16 C17 O24 41.2(11) . . . . ?
N4 C16 C18 O23 -50.7(12) . . . . ?
Tb5 O17 C25 O16 45.4(16) . . . . ?
Tb5 O17 C25 C26 -133.5(8) . . . . ?
N5 C21 C22 O30 -50(2) . . . . ?
N5 C21 C23 O28 -46.4(17) . . . . ?
N5 C21 C24 O29 57.0(17) . . . . ?
C5 N1 C3 C1 68.6(12) . . . . ?
C5 N1 C3 C2 -173.5(10) . . . . ?
C5 N1 C3 C4 -50.6(17) . . . . ?
C5 C6 O11 Tb5 -133.7(8) . . . . ?
C5 C6 O11 Tb7 4.2(12) . . . . ?
C5 C6 O12 Tb8 176.2(7) . . . . ?
Tb6 N2 C26 C25 -45.2(11) . . . . ?
Tb6 N2 C27 C28 176.3(10) . . . . ?
Tb6 N2 C27 C29 59.8(10) . . . . ?
Tb6 N2 C27 C30 -59.4(9) . . . . ?
Tb6 O17 C25 O16 -174.8(8) . . . . ?
Tb6 O17 C25 C26 6.3(13) . . . . ?
Tb6 O18 C30 C27 -4.1(13) . . . . ?
Tb6 O19 C29 C27 16.9(13) . . . . ?
Tb7 N1 C3 C1 -58.6(10) . . . . ?
Tb7 N1 C3 C2 59.4(11) . . . . ?
Tb7 N1 C3 C4 -177.7(11) . . . . ?
Tb7 N1 C5 C6 -45.6(10) . . . . ?
Tb7 O16 C25 O17 -2.9(16) 2_655 . . . ?
Tb7 O16 C25 C26 175.9(8) 2_655 . . . ?
Tb8 N3 C8 C7 -45.2(12) . . . . ?
Tb8 N3 C9 C10 58.2(14) . . . . ?
Tb8 N3 C9 C11 -58.4(10) . . . . ?
Tb8 N3 C9 C12 -175.9(12) . . . . ?
C8 N3 C9 C10 -173.9(12) . . . . ?
C8 N3 C9 C11 69.5(13) . . . . ?
C8 N3 C9 C12 -48(2) . . . . ?
C8 C7 O31 Tb4 175.0(8) . . . . ?
C8 C7 O32 Tb3 -136.7(8) . . . . ?
C8 C7 O32 Tb8 2.6(14) . . . . ?
C9 N3 C8 C7 -171.8(11) . . . . ?
C9 C10 O34 Tb8 1.1(18) . . . . ?
C9 C11 O33 Tb8 -24.6(14) . . . . ?
C10 C9 C11 O33 -62.3(12) . . . . ?
C10 C9 C12 O35 67.6(16) . . . . ?
O11 C6 O12 Tb8 -3.6(14) . . . . ?
C11 C9 C10 O34 75.5(14) . . . . ?
C11 C9 C12 O35 -174.7(12) . . . . ?
O12 C6 O11 Tb5 46.0(14) . . . . ?
O12 C6 O11 Tb7 -176.0(7) . . . . ?
C12 C9 C10 O34 -167.8(13) . . . . ?
C12 C9 C11 O33 178.0(10) . . . . ?
O13 C2 C3 N1 -47.6(15) . . . . ?
O13 C2 C3 C1 70.3(13) . . . . ?
O13 C2 C3 C4 -174.1(11) . . . . ?
O14 C1 C3 N1 48.1(15) . . . . ?
O14 C1 C3 C2 -69.2(14) . . . . ?
O14 C1 C3 C4 172.9(12) . . . . ?
C14 N4 C16 C15 -58.6(12) . . . . ?
C14 N4 C16 C17 65.1(10) . . . . ?
C14 N4 C16 C18 -177.4(9) . . . . ?
C14 C13 O21 Tb6 176.6(7) . . . . ?
C14 C13 O22 Tb2 5.5(12) . . . . ?
C14 C13 O22 Tb3 -129.9(8) . . . . ?
C15 C16 C17 O24 166.8(9) . . . . ?
C15 C16 C18 O23 -172.9(10) . . . . ?
O16 C25 C26 N2 -151.2(10) . . . . ?
C16 N4 C14 C13 -167.2(9) . . . . ?
C16 C17 O24 Tb2 -1.8(12) . . . . ?
C16 C18 O23 Tb2 17.1(13) . . . . ?
O17 C25 C26 N2 27.7(14) . . . . ?
C17 C16 C18 O23 65.9(12) . . . . ?
C18 C16 C17 O24 -73.0(11) . . . . ?
C20 N5 C21 C22 -50.8(19) . . . . ?
C20 N5 C21 C23 -170.1(11) . . . . ?
C20 N5 C21 C24 70.7(13) . . . . ?
C20 C19 O26 Tb2 172.5(8) . . . . ?
C20 C19 O27 Tb1 -131.0(9) . . . . ?
C20 C19 O27 Tb4 7.8(13) . . . 2_655 ?
O21 C13 C14 N4 -151.0(9) . . . . ?
O21 C13 O22 Tb2 -176.2(7) . . . . ?
O21 C13 O22 Tb3 48.4(14) . . . . ?
C21 N5 C20 C19 -166.8(10) . . . . ?
C21 C23 O28 Tb4 6.2(19) . . . 2_655 ?
C21 C24 O29 Tb4 -29.3(19) . . . 2_655 ?
O22 C13 C14 N4 27.4(13) . . . . ?
O22 C13 O21 Tb6 -1.7(14) . . . . ?
C22 C21 C23 O28 -168.9(13) . . . . ?
C22 C21 C24 O29 -177.2(13) . . . . ?
C23 C21 C22 O30 65.4(17) . . . . ?
C23 C21 C24 O29 -57.6(16) . . . . ?
C24 C21 C22 O30 -174.3(16) . . . . ?
C24 C21 C23 O28 73.3(16) . . . . ?
O25 C15 C16 N4 -64.0(12) . . . . ?
O25 C15 C16 C17 173.3(10) . . . . ?
O25 C15 C16 C18 52.5(13) . . . . ?
O26 C19 C20 N5 -152.6(10) . . . . ?
O26 C19 O27 Tb1 46.1(15) . . . . ?
O26 C19 O27 Tb4 -175.2(8) . . . 2_655 ?
C26 N2 C27 C28 -60.0(15) . . . . ?
C26 N2 C27 C29 -176.6(10) . . . . ?
C26 N2 C27 C30 64.3(12) . . . . ?
O27 C19 C20 N5 24.6(14) . . . . ?
O27 C19 O26 Tb2 -4.5(15) . . . . ?
C27 N2 C26 C25 -167.2(9) . . . . ?
C28 C27 C29 O19 -171.8(10) . . . . ?
C28 C27 C30 O18 167.5(10) . . . . ?
C29 C27 C28 O20 -82.4(17) . . . . ?
C29 C27 C28 O20A 46.3(17) . . . . ?
C29 C27 C30 O18 -72.8(11) . . . . ?
C30 C27 C28 O20 39.8(18) . . . . ?
C30 C27 C28 O20A 168.5(14) . . . . ?
C30 C27 C29 O19 65.6(12) . . . . ?
O31 C7 C8 N3 -151.4(11) . . . . ?
O31 C7 O32 Tb3 44.4(17) . . . . ?
O31 C7 O32 Tb8 -176.2(9) . . . . ?
O32 C7 C8 N3 29.6(15) . . . . ?
O32 C7 O31 Tb4 -6.2(18) . . . . ?
